data_7039719
loop_
_publ_author_name
'Sroor, Farid M.'
'Hrib, Cristian G.'
'Liebing, Phil'
'Hilfert, Liane'
'Busse, Sabine'
'Edelmann, Frank T.'

_publ_section_title
;
 Five different types of \h(8)-cyclooctatetraenyl-lanthanide half-sandwich
 complexes from one ligand set, including a &quot;giant neodymium
 wheel&quot;.
;
_journal_issue 34
_journal_name_full 'Dalton transactions (Cambridge, England : 2003)'
_journal_page_first 13332
_journal_page_last 13346
_journal_paper_doi 10.1039/c6dt01974a
_journal_volume 45
_journal_year 2016
_chemical_formula_sum 'C36 H54 Li N4 Nd O'
_chemical_formula_weight 710.01
_chemical_name_systematic
; 
 ? 
;
_space_group_IT_number 19
_symmetry_cell_setting orthorhombic
_symmetry_space_group_name_Hall 'P 2ac 2ab'
_symmetry_space_group_name_H-M 'P 21 21 21'
_atom_sites_solution_hydrogens geom
_atom_sites_solution_primary direct
_atom_sites_solution_secondary difmap
_audit_creation_method SHELXL-97
_audit_update_record
;
2015-04-01 deposited with the CCDC.
2016-06-28 downloaded from the CCDC.
;
_cell_angle_alpha 90.00
_cell_angle_beta 90.00
_cell_angle_gamma 90.00
_cell_formula_units_Z 8
_cell_length_a 17.592(3)
_cell_length_b 20.156(4)
_cell_length_c 20.206(4)
_cell_measurement_reflns_used 39875
_cell_measurement_temperature 153(2)
_cell_measurement_theta_max 29.57
_cell_measurement_theta_min 2.02
_cell_volume 7165(2)
_computing_cell_refinement 'STOE X-AREA'
_computing_data_collection 'STOE X-AREA'
_computing_data_reduction 'STOE X-RED'
_computing_molecular_graphics 'Bruker SHELXTL'
_computing_publication_material 'Bruker SHELXTL'
_computing_structure_refinement 'SHELXL-97 (Sheldrick, 1997)'
_computing_structure_solution 'SHELXS-97 (Sheldrick, 1990)'
_diffrn_ambient_temperature 153(2)
_diffrn_detector_area_resol_mean 6.67
_diffrn_measured_fraction_theta_full 0.999
_diffrn_measured_fraction_theta_max 0.999
_diffrn_measurement_device_type 'STOE IPDS 2T'
_diffrn_measurement_method 'rotation method'
_diffrn_radiation_monochromator graphite
_diffrn_radiation_source 'fine-focus sealed tube'
_diffrn_radiation_type MoK\a
_diffrn_radiation_wavelength 0.71073
_diffrn_reflns_av_R_equivalents 0.0849
_diffrn_reflns_av_sigmaI/netI 0.0947
_diffrn_reflns_limit_h_max 21
_diffrn_reflns_limit_h_min -21
_diffrn_reflns_limit_k_max 23
_diffrn_reflns_limit_k_min -25
_diffrn_reflns_limit_l_max 25
_diffrn_reflns_limit_l_min -23
_diffrn_reflns_number 40920
_diffrn_reflns_theta_full 26.37
_diffrn_reflns_theta_max 26.37
_diffrn_reflns_theta_min 2.25
_exptl_absorpt_coefficient_mu 1.481
_exptl_absorpt_correction_T_max 0.4912
_exptl_absorpt_correction_T_min 0.4819
_exptl_absorpt_correction_type sphere
_exptl_absorpt_process_details
;
Interpolation using  Int.Tab. Vol. C (1992) p. 523,Tab. 6.3.3.3
for values of muR in the range 0-2.5, and Int.Tab. Vol.II (1959)
p.302; Table 5.3.6 B for muR in the range 2.6-10.0.
The interpolation procedure of C.W.Dwiggins Jr (Acta Cryst.(1975)
A31,146-148) is used with some modification.
;
_exptl_crystal_colour green
_exptl_crystal_density_diffrn 1.316
_exptl_crystal_density_method 'not measured'
_exptl_crystal_description prism
_exptl_crystal_F_000 2952
_exptl_crystal_size_max 0.36
_exptl_crystal_size_mid 0.31
_exptl_crystal_size_min 0.16
_refine_diff_density_max 0.843
_refine_diff_density_min -1.068
_refine_diff_density_rms 0.101
_refine_ls_abs_structure_details 'Flack H D (1983), Acta Cryst. A39, 876-881'
_refine_ls_abs_structure_Flack 0.490(14)
_refine_ls_extinction_method none
_refine_ls_goodness_of_fit_ref 0.917
_refine_ls_hydrogen_treatment constr
_refine_ls_matrix_type full
_refine_ls_number_parameters 775
_refine_ls_number_reflns 14633
_refine_ls_number_restraints 0
_refine_ls_restrained_S_all 0.917
_refine_ls_R_factor_all 0.0641
_refine_ls_R_factor_gt 0.0442
_refine_ls_shift/su_max 0.001
_refine_ls_shift/su_mean 0.000
_refine_ls_structure_factor_coef Fsqd
_refine_ls_weighting_details 'calc w=1/[\s^2^(Fo^2^)+(0.0271P)^2^+0.0000P] where P=(Fo^2^+2Fc^2^)/3'
_refine_ls_weighting_scheme calc
_refine_ls_wR_factor_gt 0.0771
_refine_ls_wR_factor_ref 0.0815
_reflns_number_gt 11393
_reflns_number_total 14633
_reflns_threshold_expression >2sigma(I)
_cod_data_source_file c6dt01974a2.cif
_cod_data_source_block ip359
_cod_depositor_comments 'Adding full bibliography for 7039717--7039725.cif.'
_cod_original_sg_symbol_H-M P212121
_cod_database_code 7039719

loop_
_symmetry_equiv_pos_as_xyz
'x, y, z'
'-x+1/2, -y, z+1/2'
'x+1/2, -y+1/2, -z'
'-x, y+1/2, -z+1/2'

loop_
_atom_site_label
_atom_site_type_symbol
_atom_site_fract_x
_atom_site_fract_y
_atom_site_fract_z
_atom_site_U_iso_or_equiv
_atom_site_adp_type
_atom_site_occupancy
_atom_site_symmetry_multiplicity
_atom_site_calc_flag
_atom_site_refinement_flags
Nd1 Nd 0.175741(12) 0.162279(15) 0.870615(18) 0.02093(7) Uani 1 1 d .
Nd2 Nd 0.192746(12) 0.332352(15) 0.365678(18) 0.01904(7) Uani 1 1 d .
C41 C 0.1833(3) 0.1868(2) 0.3582(3) 0.0221(13) Uani 1 1 d .
C42 C 0.1695(3) 0.1346(3) 0.3098(4) 0.0292(15) Uani 1 1 d .
C43 C 0.1539(3) 0.0942(3) 0.2689(3) 0.0262(14) Uani 1 1 d .
C44 C 0.1339(3) 0.0445(3) 0.2218(4) 0.0297(15) Uani 1 1 d .
H44 H 0.1745 0.0320 0.1896 0.036 Uiso 1 1 calc R
C45 C 0.0533(3) 0.0414(4) 0.1962(4) 0.0340(16) Uani 1 1 d .
H45A H 0.0166 0.0743 0.2135 0.041 Uiso 1 1 calc R
H45B H 0.0458 0.0290 0.1493 0.041 Uiso 1 1 calc R
C46 C 0.0803(3) -0.0104(4) 0.2419(4) 0.0330(17) Uani 1 1 d .
H46A H 0.0896 -0.0552 0.2235 0.040 Uiso 1 1 calc R
H46B H 0.0604 -0.0098 0.2877 0.040 Uiso 1 1 calc R
C47 C 0.3181(3) 0.1844(3) 0.3330(4) 0.0338(15) Uani 1 1 d .
H47 H 0.3036 0.1388 0.3183 0.041 Uiso 1 1 calc R
C48 C 0.3453(4) 0.2232(5) 0.2728(5) 0.056(2) Uani 1 1 d .
H48A H 0.3040 0.2262 0.2404 0.085 Uiso 1 1 calc R
H48B H 0.3888 0.2003 0.2528 0.085 Uiso 1 1 calc R
H48C H 0.3605 0.2679 0.2864 0.085 Uiso 1 1 calc R
C49 C 0.3812(3) 0.1784(4) 0.3847(4) 0.054(2) Uani 1 1 d .
H49A H 0.3626 0.1528 0.4226 0.081 Uiso 1 1 calc R
H49B H 0.3963 0.2228 0.3995 0.081 Uiso 1 1 calc R
H49C H 0.4251 0.1559 0.3651 0.081 Uiso 1 1 calc R
C50 C 0.0532(3) 0.1786(3) 0.3928(4) 0.0286(15) Uani 1 1 d .
H50 H 0.0409 0.1684 0.3456 0.034 Uiso 1 1 calc R
C51 C -0.0078(3) 0.2242(3) 0.4204(4) 0.0342(16) Uani 1 1 d .
H51A H -0.0090 0.2654 0.3947 0.051 Uiso 1 1 calc R
H51B H 0.0037 0.2344 0.4668 0.051 Uiso 1 1 calc R
H51C H -0.0573 0.2021 0.4176 0.051 Uiso 1 1 calc R
C52 C 0.0558(3) 0.1138(3) 0.4318(4) 0.0360(17) Uani 1 1 d .
H52A H 0.0946 0.0846 0.4128 0.054 Uiso 1 1 calc R
H52B H 0.0061 0.0920 0.4295 0.054 Uiso 1 1 calc R
H52C H 0.0684 0.1232 0.4781 0.054 Uiso 1 1 calc R
C53 C 0.2405(4) 0.3774(4) 0.2477(4) 0.045(2) Uani 1 1 d .
H53 H 0.2869 0.3709 0.2246 0.054 Uiso 1 1 calc R
C54 C 0.1858(5) 0.3291(4) 0.2329(3) 0.051(2) Uani 1 1 d .
H54 H 0.2034 0.2964 0.2026 0.061 Uiso 1 1 calc R
C55 C 0.1100(5) 0.3187(4) 0.2534(5) 0.050(2) Uani 1 1 d .
H55 H 0.0874 0.2820 0.2314 0.060 Uiso 1 1 calc R
C56 C 0.0614(4) 0.3475(4) 0.2962(5) 0.050(2) Uani 1 1 d .
H56 H 0.0130 0.3265 0.2965 0.060 Uiso 1 1 calc R
C57 C 0.0651(3) 0.4016(4) 0.3412(4) 0.044(2) Uani 1 1 d .
H57 H 0.0197 0.4060 0.3662 0.053 Uiso 1 1 calc R
C58 C 0.1189(4) 0.4504(3) 0.3581(5) 0.0416(19) Uani 1 1 d .
H58 H 0.1027 0.4801 0.3918 0.050 Uiso 1 1 calc R
C59 C 0.1922(4) 0.4628(3) 0.3341(4) 0.0362(17) Uani 1 1 d .
H59 H 0.2137 0.5015 0.3535 0.043 Uiso 1 1 calc R
C60 C 0.2414(4) 0.4336(4) 0.2894(4) 0.043(2) Uani 1 1 d .
H60 H 0.2879 0.4574 0.2859 0.051 Uiso 1 1 calc R
C61 C 0.2662(3) 0.3593(3) 0.4939(3) 0.0227(14) Uani 1 1 d .
C62 C 0.2886(3) 0.3974(3) 0.5525(3) 0.0246(14) Uani 1 1 d .
C63 C 0.3075(3) 0.4338(3) 0.5958(3) 0.0265(14) Uani 1 1 d .
C64 C 0.3295(3) 0.4810(3) 0.6463(4) 0.0351(17) Uani 1 1 d .
H64 H 0.2878 0.4969 0.6759 0.042 Uiso 1 1 calc R
C65 C 0.4068(3) 0.4794(4) 0.6763(4) 0.0410(19) Uani 1 1 d .
H65A H 0.4115 0.4920 0.7234 0.049 Uiso 1 1 calc R
H65B H 0.4417 0.4436 0.6619 0.049 Uiso 1 1 calc R
C66 C 0.3894(3) 0.5321(3) 0.6286(5) 0.0398(16) Uani 1 1 d .
H66A H 0.4130 0.5293 0.5842 0.048 Uiso 1 1 calc R
H66B H 0.3829 0.5777 0.6458 0.048 Uiso 1 1 calc R
C67 C 0.1476(3) 0.3327(4) 0.5491(3) 0.0352(15) Uani 1 1 d .
H67 H 0.1726 0.3604 0.5840 0.042 Uiso 1 1 calc R
C68 C 0.1240(4) 0.2660(4) 0.5803(4) 0.048(2) Uani 1 1 d .
H68A H 0.1693 0.2429 0.5965 0.073 Uiso 1 1 calc R
H68B H 0.0985 0.2386 0.5470 0.073 Uiso 1 1 calc R
H68C H 0.0892 0.2742 0.6173 0.073 Uiso 1 1 calc R
C69 C 0.0785(4) 0.3697(4) 0.5236(4) 0.0432(19) Uani 1 1 d .
H69A H 0.0945 0.4120 0.5042 0.065 Uiso 1 1 calc R
H69B H 0.0434 0.3781 0.5604 0.065 Uiso 1 1 calc R
H69C H 0.0529 0.3428 0.4899 0.065 Uiso 1 1 calc R
C70 C 0.3795(3) 0.3974(3) 0.4395(4) 0.0275(14) Uani 1 1 d .
H70 H 0.4061 0.3885 0.4823 0.033 Uiso 1 1 calc R
C71 C 0.4285(3) 0.3699(4) 0.3835(4) 0.044(2) Uani 1 1 d .
H71A H 0.4341 0.3218 0.3889 0.066 Uiso 1 1 calc R
H71B H 0.4787 0.3909 0.3848 0.066 Uiso 1 1 calc R
H71C H 0.4041 0.3794 0.3409 0.066 Uiso 1 1 calc R
C72 C 0.3697(3) 0.4719(3) 0.4325(4) 0.0363(17) Uani 1 1 d .
H72A H 0.3386 0.4887 0.4691 0.054 Uiso 1 1 calc R
H72B H 0.3445 0.4818 0.3903 0.054 Uiso 1 1 calc R
H72C H 0.4197 0.4934 0.4334 0.054 Uiso 1 1 calc R
C73 C 0.2531(5) 0.0869(4) 0.5111(6) 0.074(3) Uani 1 1 d .
H73A H 0.2501 0.0759 0.4635 0.089 Uiso 1 1 calc R
H73B H 0.2084 0.0675 0.5338 0.089 Uiso 1 1 calc R
C74 C 0.3261(6) 0.0604(5) 0.5408(8) 0.098(5) Uani 1 1 d .
H74A H 0.3167 0.0188 0.5655 0.118 Uiso 1 1 calc R
H74B H 0.3643 0.0517 0.5059 0.118 Uiso 1 1 calc R
C75 C 0.3511(7) 0.1109(6) 0.5836(7) 0.117(6) Uani 1 1 d .
H75A H 0.4069 0.1160 0.5800 0.140 Uiso 1 1 calc R
H75B H 0.3388 0.0991 0.6299 0.140 Uiso 1 1 calc R
C76 C 0.3142(5) 0.1729(6) 0.5663(5) 0.073(3) Uani 1 1 d .
H76A H 0.2925 0.1942 0.6062 0.087 Uiso 1 1 calc R
H76B H 0.3511 0.2038 0.5459 0.087 Uiso 1 1 calc R
N1 N 0.2903(2) 0.1685(3) 0.9519(2) 0.0228(10) Uani 1 1 d .
N2 N 0.1722(2) 0.1603(3) 0.9970(3) 0.0245(11) Uani 1 1 d .
N3 N 0.1677(3) 0.2873(2) 0.8884(3) 0.0262(12) Uani 1 1 d .
N4 N 0.2657(3) 0.2636(3) 0.8210(3) 0.0260(12) Uani 1 1 d .
N5 N 0.1284(2) 0.2119(2) 0.3956(3) 0.0223(11) Uani 1 1 d .
N6 N 0.2511(2) 0.2154(2) 0.3653(3) 0.0271(11) Uani 1 1 d .
N7 N 0.2026(2) 0.3220(3) 0.4947(3) 0.0256(12) Uani 1 1 d .
N8 N 0.3059(2) 0.3604(2) 0.4400(3) 0.0235(11) Uani 1 1 d .
C1 C 0.2463(3) 0.1473(3) 1.0003(3) 0.0228(14) Uani 1 1 d .
C2 C 0.2765(3) 0.1064(3) 1.0544(4) 0.0297(15) Uani 1 1 d .
C3 C 0.3014(3) 0.0715(4) 1.0960(4) 0.0337(17) Uani 1 1 d .
C4 C 0.3313(3) 0.0296(4) 1.1473(5) 0.050(2) Uani 1 1 d .
H4 H 0.2933 0.0000 1.1692 0.060 Uiso 1 1 calc R
C5 C 0.3941(5) 0.0521(6) 1.1901(7) 0.094(5) Uani 1 1 d .
H5A H 0.4153 0.0968 1.1818 0.113 Uiso 1 1 calc R
H5B H 0.3927 0.0389 1.2373 0.113 Uiso 1 1 calc R
C6 C 0.4090(4) 0.0024(6) 1.1430(6) 0.083(4) Uani 1 1 d .
H6A H 0.4174 -0.0433 1.1594 0.100 Uiso 1 1 calc R
H6B H 0.4400 0.0146 1.1040 0.100 Uiso 1 1 calc R
C7 C 0.3703(3) 0.1447(3) 0.9513(4) 0.0292(15) Uani 1 1 d .
H7 H 0.3869 0.1363 0.9978 0.035 Uiso 1 1 calc R
C8 C 0.3784(4) 0.0815(4) 0.9121(6) 0.070(3) Uani 1 1 d .
H8A H 0.3463 0.0470 0.9317 0.105 Uiso 1 1 calc R
H8B H 0.4316 0.0671 0.9128 0.105 Uiso 1 1 calc R
H8C H 0.3625 0.0894 0.8662 0.105 Uiso 1 1 calc R
C9 C 0.4201(3) 0.1985(4) 0.9218(5) 0.049(2) Uani 1 1 d .
H9A H 0.4145 0.2394 0.9477 0.074 Uiso 1 1 calc R
H9B H 0.4046 0.2069 0.8760 0.074 Uiso 1 1 calc R
H9C H 0.4733 0.1842 0.9227 0.074 Uiso 1 1 calc R
C10 C 0.1250(3) 0.1441(3) 1.0545(3) 0.0293(15) Uani 1 1 d .
H10 H 0.1382 0.0983 1.0697 0.035 Uiso 1 1 calc R
C11 C 0.1388(4) 0.1922(4) 1.1117(4) 0.0405(17) Uani 1 1 d .
H11A H 0.1928 0.1914 1.1239 0.061 Uiso 1 1 calc R
H11B H 0.1080 0.1790 1.1499 0.061 Uiso 1 1 calc R
H11C H 0.1247 0.2372 1.0981 0.061 Uiso 1 1 calc R
C12 C 0.0413(3) 0.1453(4) 1.0350(4) 0.0428(19) Uani 1 1 d .
H12A H 0.0329 0.1144 0.9982 0.064 Uiso 1 1 calc R
H12B H 0.0272 0.1902 1.0212 0.064 Uiso 1 1 calc R
H12C H 0.0102 0.1319 1.0729 0.064 Uiso 1 1 calc R
C13 C 0.1664(5) 0.1370(4) 0.7384(4) 0.047(2) Uani 1 1 d .
H13 H 0.1871 0.1566 0.6996 0.057 Uiso 1 1 calc R
C14 C 0.2131(4) 0.0881(4) 0.7652(4) 0.0405(18) Uani 1 1 d .
H14 H 0.2603 0.0853 0.7425 0.049 Uiso 1 1 calc R
C15 C 0.2086(4) 0.0429(4) 0.8159(5) 0.045(2) Uani 1 1 d .
H15 H 0.2518 0.0148 0.8182 0.053 Uiso 1 1 calc R
C16 C 0.1540(4) 0.0286(3) 0.8658(5) 0.0472(19) Uani 1 1 d .
H16 H 0.1689 -0.0069 0.8940 0.057 Uiso 1 1 calc R
C17 C 0.0839(4) 0.0551(4) 0.8823(5) 0.048(2) Uani 1 1 d .
H17 H 0.0618 0.0337 0.9195 0.057 Uiso 1 1 calc R
C18 C 0.0370(3) 0.1066(4) 0.8569(5) 0.051(2) Uani 1 1 d .
H18 H -0.0088 0.1113 0.8813 0.061 Uiso 1 1 calc R
C19 C 0.0419(4) 0.1508(4) 0.8061(5) 0.048(2) Uani 1 1 d .
H19 H -0.0010 0.1794 0.8042 0.058 Uiso 1 1 calc R
C20 C 0.0944(4) 0.1643(5) 0.7562(4) 0.053(2) Uani 1 1 d .
H20 H 0.0788 0.1993 0.7278 0.064 Uiso 1 1 calc R
C21 C 0.2048(4) 0.3011(3) 0.8336(3) 0.0265(14) Uani 1 1 d .
C22 C 0.1812(3) 0.3537(3) 0.7888(4) 0.0335(16) Uani 1 1 d .
C23 C 0.1582(3) 0.3946(4) 0.7515(4) 0.0336(16) Uani 1 1 d .
C24 C 0.1249(4) 0.4445(4) 0.7085(4) 0.0392(18) Uani 1 1 d .
H24 H 0.1576 0.4622 0.6721 0.047 Uiso 1 1 calc R
C25 C 0.0418(4) 0.4391(4) 0.6951(5) 0.051(2) Uani 1 1 d .
H25A H 0.0234 0.4528 0.6509 0.061 Uiso 1 1 calc R
H25B H 0.0140 0.4014 0.7151 0.061 Uiso 1 1 calc R
C26 C 0.0704(4) 0.4917(4) 0.7401(5) 0.0422(19) Uani 1 1 d .
H26A H 0.0604 0.4866 0.7880 0.051 Uiso 1 1 calc R
H26B H 0.0697 0.5380 0.7238 0.051 Uiso 1 1 calc R
C27 C 0.1071(3) 0.3327(4) 0.9099(3) 0.0337(14) Uani 1 1 d .
H27 H 0.1162 0.3770 0.8891 0.040 Uiso 1 1 calc R
C28 C 0.1097(4) 0.3407(4) 0.9838(4) 0.0448(18) Uani 1 1 d .
H28A H 0.1600 0.3568 0.9970 0.067 Uiso 1 1 calc R
H28B H 0.0999 0.2977 1.0050 0.067 Uiso 1 1 calc R
H28C H 0.0709 0.3726 0.9977 0.067 Uiso 1 1 calc R
C29 C 0.0292(3) 0.3076(4) 0.8880(5) 0.054(2) Uani 1 1 d .
H29A H 0.0284 0.3030 0.8397 0.081 Uiso 1 1 calc R
H29B H -0.0099 0.3393 0.9018 0.081 Uiso 1 1 calc R
H29C H 0.0192 0.2644 0.9085 0.081 Uiso 1 1 calc R
C30 C 0.3108(4) 0.2787(4) 0.7613(4) 0.0374(16) Uani 1 1 d .
H30 H 0.2756 0.2918 0.7248 0.045 Uiso 1 1 calc R
C31 C 0.3566(4) 0.2186(4) 0.7394(4) 0.0413(18) Uani 1 1 d .
H31A H 0.3221 0.1815 0.7303 0.062 Uiso 1 1 calc R
H31B H 0.3921 0.2059 0.7747 0.062 Uiso 1 1 calc R
H31C H 0.3852 0.2295 0.6993 0.062 Uiso 1 1 calc R
C32 C 0.3650(4) 0.3364(5) 0.7755(4) 0.057(2) Uani 1 1 d .
H32A H 0.3356 0.3753 0.7894 0.086 Uiso 1 1 calc R
H32B H 0.3937 0.3471 0.7353 0.086 Uiso 1 1 calc R
H32C H 0.4003 0.3237 0.8107 0.086 Uiso 1 1 calc R
C33 C 0.3301(4) 0.3283(5) 1.0508(4) 0.055(2) Uani 1 1 d .
H33A H 0.3819 0.3122 1.0610 0.066 Uiso 1 1 calc R
H33B H 0.2928 0.2969 1.0699 0.066 Uiso 1 1 calc R
C34 C 0.3182(5) 0.3972(5) 1.0789(5) 0.063(3) Uani 1 1 d .
H34A H 0.2641 0.4050 1.0901 0.076 Uiso 1 1 calc R
H34B H 0.3496 0.4044 1.1189 0.076 Uiso 1 1 calc R
C35 C 0.3428(4) 0.4402(4) 1.0243(5) 0.056(2) Uani 1 1 d .
H35A H 0.3982 0.4485 1.0266 0.067 Uiso 1 1 calc R
H35B H 0.3159 0.4833 1.0257 0.067 Uiso 1 1 calc R
C36 C 0.3227(4) 0.4025(3) 0.9623(4) 0.0428(18) Uani 1 1 d .
H36A H 0.2729 0.4172 0.9450 0.051 Uiso 1 1 calc R
H36B H 0.3618 0.4095 0.9277 0.051 Uiso 1 1 calc R
O1 O 0.3198(2) 0.3335(2) 0.9814(2) 0.0400(10) Uani 1 1 d .
O2 O 0.2551(2) 0.1567(2) 0.5202(2) 0.0373(11) Uani 1 1 d .
Li2 Li 0.2134(6) 0.2237(5) 0.4664(6) 0.031(2) Uani 1 1 d .
Li1 Li 0.2808(6) 0.2666(6) 0.9266(7) 0.040(3) Uani 1 1 d .

loop_
_atom_site_aniso_label
_atom_site_aniso_U_11
_atom_site_aniso_U_22
_atom_site_aniso_U_33
_atom_site_aniso_U_23
_atom_site_aniso_U_13
_atom_site_aniso_U_12
Nd1 0.02306(12) 0.01688(15) 0.02284(18) -0.00306(18) -0.00471(13) 0.00016(12)
Nd2 0.02296(12) 0.01442(14) 0.01973(17) 0.00054(18) -0.00392(13) 0.00025(12)
C41 0.033(3) 0.011(2) 0.022(4) 0.005(2) -0.002(3) -0.0035(19)
C42 0.024(3) 0.025(3) 0.038(4) 0.001(3) -0.003(3) 0.001(2)
C43 0.027(3) 0.026(3) 0.026(4) -0.002(3) 0.001(2) 0.002(2)
C44 0.026(3) 0.031(4) 0.032(4) -0.012(3) 0.002(3) -0.003(2)
C45 0.036(3) 0.035(4) 0.031(4) -0.003(3) -0.011(3) -0.006(3)
C46 0.032(3) 0.026(4) 0.042(5) -0.003(3) -0.003(3) -0.003(2)
C47 0.030(3) 0.029(3) 0.042(4) -0.012(3) 0.006(3) 0.003(3)
C48 0.053(4) 0.070(6) 0.046(6) 0.000(5) 0.015(4) 0.015(4)
C49 0.034(3) 0.069(6) 0.058(6) 0.008(5) 0.003(3) 0.017(3)
C50 0.025(2) 0.024(3) 0.036(4) -0.007(3) 0.000(2) -0.004(2)
C51 0.023(3) 0.030(4) 0.049(5) 0.000(3) 0.000(3) 0.000(2)
C52 0.027(3) 0.031(4) 0.050(5) 0.000(4) -0.001(3) -0.008(3)
C53 0.050(4) 0.061(6) 0.023(4) 0.012(4) 0.007(3) 0.008(4)
C54 0.091(6) 0.043(5) 0.019(3) -0.002(4) -0.012(4) 0.011(5)
C55 0.079(5) 0.027(5) 0.044(6) 0.000(4) -0.034(4) -0.006(4)
C56 0.038(3) 0.042(5) 0.071(6) 0.023(5) -0.038(4) -0.010(3)
C57 0.027(3) 0.044(4) 0.062(6) 0.026(4) -0.008(3) 0.009(3)
C58 0.052(4) 0.023(3) 0.050(6) 0.004(4) -0.005(4) 0.020(3)
C59 0.049(4) 0.020(3) 0.040(5) 0.006(3) -0.016(4) -0.007(3)
C60 0.052(4) 0.038(4) 0.038(5) 0.023(4) -0.014(4) -0.016(3)
C61 0.030(3) 0.015(3) 0.023(4) 0.000(3) -0.010(3) 0.001(2)
C62 0.025(3) 0.023(3) 0.026(4) 0.001(3) 0.002(2) -0.001(2)
C63 0.023(3) 0.030(3) 0.027(4) -0.002(3) 0.001(3) -0.002(2)
C64 0.024(3) 0.047(4) 0.034(4) -0.020(3) -0.004(3) 0.001(3)
C65 0.029(3) 0.055(5) 0.039(5) -0.015(4) -0.011(3) 0.000(3)
C66 0.051(3) 0.027(3) 0.042(5) -0.009(4) -0.008(4) -0.005(3)
C67 0.031(3) 0.044(4) 0.030(4) -0.012(4) 0.004(2) -0.014(3)
C68 0.049(4) 0.060(5) 0.037(5) 0.017(4) 0.009(3) -0.007(4)
C69 0.045(4) 0.031(4) 0.053(6) -0.002(4) 0.019(4) 0.003(3)
C70 0.021(3) 0.026(3) 0.036(4) -0.003(3) -0.004(3) -0.006(2)
C71 0.022(3) 0.057(4) 0.054(6) -0.011(4) 0.018(3) -0.007(3)
C72 0.029(3) 0.026(3) 0.054(5) 0.004(3) -0.002(3) -0.002(2)
C73 0.060(5) 0.026(4) 0.138(10) 0.015(6) -0.039(6) -0.004(4)
C74 0.082(7) 0.043(6) 0.168(15) 0.032(7) -0.061(8) 0.004(5)
C75 0.142(10) 0.105(9) 0.103(11) -0.036(8) -0.086(9) 0.082(8)
C76 0.072(5) 0.081(7) 0.065(6) -0.015(6) -0.039(5) 0.017(6)
N1 0.024(2) 0.018(2) 0.027(3) 0.003(3) -0.0050(18) 0.000(2)
N2 0.029(2) 0.019(3) 0.026(3) 0.001(3) -0.002(2) 0.004(3)
N3 0.031(2) 0.014(2) 0.034(4) -0.001(2) 0.005(2) 0.007(2)
N4 0.028(2) 0.022(3) 0.028(3) 0.004(2) 0.004(2) 0.004(2)
N5 0.021(2) 0.024(3) 0.021(3) -0.001(2) -0.003(2) 0.0010(19)
N6 0.025(2) 0.022(2) 0.035(3) -0.001(3) -0.004(3) 0.0038(17)
N7 0.023(2) 0.029(3) 0.025(3) 0.001(2) 0.000(2) -0.006(2)
N8 0.022(2) 0.022(2) 0.027(3) -0.004(2) -0.002(2) 0.0007(19)
C1 0.030(3) 0.014(3) 0.025(4) -0.006(3) -0.012(2) -0.003(2)
C2 0.032(3) 0.028(4) 0.029(4) 0.007(3) -0.004(3) -0.003(3)
C3 0.019(3) 0.040(4) 0.043(5) 0.012(4) -0.001(3) -0.003(3)
C4 0.020(3) 0.059(5) 0.072(7) 0.040(5) 0.001(3) 0.008(3)
C5 0.059(6) 0.107(10) 0.117(12) 0.081(9) -0.031(6) -0.022(6)
C6 0.041(4) 0.111(9) 0.098(10) 0.068(9) 0.024(5) 0.041(5)
C7 0.022(3) 0.027(3) 0.039(4) 0.002(3) -0.005(3) 0.001(2)
C8 0.030(3) 0.055(5) 0.124(10) -0.033(6) 0.000(4) 0.017(3)
C9 0.026(3) 0.055(5) 0.066(6) 0.018(4) 0.003(3) 0.001(3)
C10 0.034(3) 0.024(3) 0.030(4) -0.001(3) 0.002(3) 0.004(2)
C11 0.058(4) 0.037(4) 0.026(4) -0.002(3) 0.008(3) 0.001(3)
C12 0.031(3) 0.057(5) 0.040(5) 0.000(4) 0.009(3) -0.001(3)
C13 0.075(5) 0.058(5) 0.009(3) -0.011(3) -0.003(3) -0.022(4)
C14 0.054(4) 0.044(5) 0.023(4) -0.019(4) 0.002(3) -0.002(3)
C15 0.047(4) 0.034(4) 0.053(6) -0.021(4) -0.006(4) 0.011(3)
C16 0.075(5) 0.022(3) 0.045(5) -0.015(4) -0.009(5) -0.005(3)
C17 0.055(4) 0.034(4) 0.054(6) -0.010(4) 0.001(4) -0.021(3)
C18 0.026(3) 0.061(5) 0.065(7) -0.026(5) -0.001(4) -0.019(3)
C19 0.035(3) 0.043(5) 0.065(6) -0.016(5) -0.025(4) 0.005(3)
C20 0.072(5) 0.048(5) 0.040(5) -0.007(5) -0.037(4) 0.007(5)
C21 0.037(3) 0.023(3) 0.020(4) 0.001(3) -0.007(3) -0.002(3)
C22 0.034(3) 0.027(4) 0.040(4) 0.006(3) 0.005(3) 0.000(3)
C23 0.034(3) 0.034(4) 0.033(4) 0.008(3) 0.001(3) 0.001(3)
C24 0.042(4) 0.032(4) 0.044(5) 0.004(4) 0.002(3) 0.005(3)
C25 0.051(4) 0.040(5) 0.061(6) -0.010(4) -0.026(4) 0.008(3)
C26 0.044(3) 0.033(4) 0.049(6) -0.002(4) -0.009(3) 0.007(3)
C27 0.040(3) 0.020(3) 0.041(4) -0.003(4) 0.013(3) 0.004(3)
C28 0.048(3) 0.036(4) 0.050(5) -0.003(4) 0.016(3) 0.005(4)
C29 0.036(3) 0.056(5) 0.069(7) -0.012(5) -0.003(4) 0.020(3)
C30 0.038(3) 0.044(4) 0.030(4) 0.003(3) 0.001(3) 0.003(3)
C31 0.042(3) 0.049(5) 0.033(4) 0.001(4) 0.013(3) 0.009(3)
C32 0.061(4) 0.045(5) 0.066(6) 0.009(5) 0.029(4) -0.012(5)
C33 0.073(5) 0.048(5) 0.044(5) 0.014(5) -0.011(4) -0.011(5)
C34 0.054(5) 0.085(7) 0.051(6) -0.021(5) 0.007(4) -0.011(4)
C35 0.053(4) 0.033(4) 0.082(7) -0.017(5) 0.015(5) -0.004(3)
C36 0.052(4) 0.025(3) 0.052(5) 0.007(3) -0.002(4) -0.002(3)
O1 0.058(2) 0.021(2) 0.041(3) 0.004(2) -0.013(2) -0.007(3)
O2 0.044(2) 0.026(3) 0.041(3) 0.005(2) -0.019(2) 0.000(2)
Li2 0.053(6) 0.021(5) 0.019(6) -0.001(5) 0.008(5) -0.001(4)
Li1 0.045(6) 0.026(6) 0.048(8) 0.009(6) -0.013(6) -0.007(5)

loop_
_atom_type_symbol
_atom_type_description
_atom_type_scat_dispersion_real
_atom_type_scat_dispersion_imag
_atom_type_scat_source
C C 0.0033 0.0016 'International Tables Vol C Tables 4.2.6.8 and 6.1.1.4'
H H 0.0000 0.0000 'International Tables Vol C Tables 4.2.6.8 and 6.1.1.4'
Nd Nd -0.1943 3.0179 'International Tables Vol C Tables 4.2.6.8 and 6.1.1.4'
O O 0.0106 0.0060 'International Tables Vol C Tables 4.2.6.8 and 6.1.1.4'
N N 0.0061 0.0033 'International Tables Vol C Tables 4.2.6.8 and 6.1.1.4'
Li Li -0.0003 0.0001 'International Tables Vol C Tables 4.2.6.8 and 6.1.1.4'

loop_
_geom_angle_atom_site_label_1
_geom_angle_atom_site_label_2
_geom_angle_atom_site_label_3
_geom_angle
N3 Nd1 N2 82.71(18)
N3 Nd1 N1 84.62(17)
N2 Nd1 N1 52.32(14)
N3 Nd1 C14 132.5(2)
N2 Nd1 C14 142.2(2)
N1 Nd1 C14 109.8(2)
N3 Nd1 C18 112.0(2)
N2 Nd1 C18 94.2(2)
N1 Nd1 C18 141.7(2)
C14 Nd1 C18 84.8(2)
N3 Nd1 C19 96.0(2)
N2 Nd1 C19 117.4(2)
N1 Nd1 C19 169.6(2)
C14 Nd1 C19 77.5(3)
C18 Nd1 C19 29.2(3)
N3 Nd1 C17 137.99(19)
N2 Nd1 C17 83.5(2)
N1 Nd1 C17 116.5(2)
C14 Nd1 C17 76.8(3)
C18 Nd1 C17 30.5(2)
C19 Nd1 C17 56.9(3)
N3 Nd1 C15 161.2(2)
N2 Nd1 C15 113.5(2)
N1 Nd1 C15 97.8(2)
C14 Nd1 C15 29.5(3)
C18 Nd1 C15 77.4(2)
C19 Nd1 C15 85.0(2)
C17 Nd1 C15 56.9(2)
N3 Nd1 C20 94.4(3)
N2 Nd1 C20 146.9(2)
N1 Nd1 C20 160.6(2)
C14 Nd1 C20 57.5(3)
C18 Nd1 C20 56.2(3)
C19 Nd1 C20 29.8(3)
C17 Nd1 C20 76.8(3)
C15 Nd1 C20 77.2(3)
N3 Nd1 C16 167.2(2)
N2 Nd1 C16 91.0(2)
N1 Nd1 C16 100.3(2)
C14 Nd1 C16 57.0(3)
C18 Nd1 C16 57.2(2)
C19 Nd1 C16 77.0(2)
C17 Nd1 C16 29.5(2)
C15 Nd1 C16 30.3(3)
C20 Nd1 C16 84.9(3)
N3 Nd1 C13 108.7(2)
N2 Nd1 C13 167.3(2)
N1 Nd1 C13 132.4(2)
C14 Nd1 C13 29.8(2)
C18 Nd1 C13 76.5(3)
C19 Nd1 C13 57.2(3)
C17 Nd1 C13 84.3(3)
C15 Nd1 C13 56.4(3)
C20 Nd1 C13 30.4(2)
C16 Nd1 C13 76.8(3)
N3 Nd1 N4 49.78(16)
N2 Nd1 N4 112.77(17)
N1 Nd1 N4 75.56(16)
C14 Nd1 N4 89.1(2)
C18 Nd1 N4 141.7(2)
C19 Nd1 N4 112.7(2)
C17 Nd1 N4 163.8(2)
C15 Nd1 N4 112.7(2)
C20 Nd1 N4 88.9(2)
C16 Nd1 N4 142.8(2)
C13 Nd1 N4 79.5(2)
N8 Nd2 N6 83.92(15)
N8 Nd2 N7 51.84(15)
N6 Nd2 N7 84.50(19)
N8 Nd2 C53 101.7(2)
N6 Nd2 C53 100.5(2)
N7 Nd2 C53 152.8(2)
N8 Nd2 C54 128.9(2)
N6 Nd2 C54 89.6(2)
N7 Nd2 C54 173.9(2)
C53 Nd2 C54 30.2(2)
N8 Nd2 C57 130.0(2)
N6 Nd2 C57 143.96(19)
N7 Nd2 C57 106.2(2)
C53 Nd2 C57 85.5(2)
C54 Nd2 C57 77.9(3)
N8 Nd2 C60 85.45(19)
N6 Nd2 C60 124.4(2)
N7 Nd2 C60 127.4(2)
C53 Nd2 C60 30.4(3)
C54 Nd2 C60 57.5(3)
C57 Nd2 C60 76.5(2)
N8 Nd2 C59 85.76(19)
N6 Nd2 C59 153.1(2)
N7 Nd2 C59 108.2(2)
C53 Nd2 C59 57.5(3)
C54 Nd2 C59 77.8(3)
C57 Nd2 C59 56.6(2)
C60 Nd2 C59 29.7(2)
N8 Nd2 C55 158.8(2)
N6 Nd2 C55 96.8(2)
N7 Nd2 C55 149.3(2)
C53 Nd2 C55 57.2(3)
C54 Nd2 C55 30.3(3)
C57 Nd2 C55 56.6(3)
C60 Nd2 C55 76.7(2)
C59 Nd2 C55 84.2(2)
N8 Nd2 C58 102.2(2)
N6 Nd2 C58 173.87(19)
N7 Nd2 C58 99.0(2)
C53 Nd2 C58 78.7(3)
C54 Nd2 C58 86.8(3)
C57 Nd2 C58 30.2(2)
C60 Nd2 C58 57.1(2)
C59 Nd2 C58 29.9(2)
C55 Nd2 C58 77.6(3)
N8 Nd2 C56 159.9(2)
N6 Nd2 C56 116.1(2)
N7 Nd2 C56 125.3(2)
C53 Nd2 C56 76.7(3)
C54 Nd2 C56 56.6(3)
C57 Nd2 C56 30.4(3)
C60 Nd2 C56 83.7(2)
C59 Nd2 C56 76.5(2)
C55 Nd2 C56 28.7(3)
C58 Nd2 C56 57.8(3)
N8 Nd2 N5 112.78(15)
N6 Nd2 N5 49.82(14)
N7 Nd2 N5 74.80(16)
C53 Nd2 N5 128.6(2)
C54 Nd2 N5 100.4(2)
C57 Nd2 N5 98.94(18)
C60 Nd2 N5 157.8(2)
C59 Nd2 N5 155.45(17)
C55 Nd2 N5 82.7(2)
C58 Nd2 N5 126.15(17)
C56 Nd2 N5 82.10(19)
N5 C41 N6 115.1(5)
N5 C41 C42 122.5(5)
N6 C41 C42 122.2(5)
N5 C41 Li2 61.1(4)
N6 C41 Li2 64.2(5)
C42 C41 Li2 152.1(5)
N5 C41 Nd2 68.3(3)
N6 C41 Nd2 60.8(3)
C42 C41 Nd2 139.8(4)
Li2 C41 Nd2 68.1(3)
C43 C42 C41 175.5(6)
C42 C43 C44 177.9(8)
C43 C44 C46 119.4(6)
C43 C44 C45 119.3(5)
C46 C44 C45 58.4(4)
C46 C45 C44 60.8(4)
C45 C46 C44 60.8(4)
N6 C47 C48 112.6(6)
N6 C47 C49 108.0(6)
C48 C47 C49 111.0(6)
N5 C50 C51 110.0(5)
N5 C50 C52 109.9(5)
C51 C50 C52 110.5(5)
C54 C53 C60 133.9(7)
C54 C53 Nd2 74.9(4)
C60 C53 Nd2 75.2(4)
C53 C54 C55 133.5(8)
C53 C54 Nd2 74.8(4)
C55 C54 Nd2 75.7(4)
C56 C55 C54 136.4(8)
C56 C55 Nd2 76.1(5)
C54 C55 Nd2 73.9(4)
C55 C56 C57 135.3(7)
C55 C56 Nd2 75.2(4)
C57 C56 Nd2 73.6(4)
C58 C57 C56 136.4(7)
C58 C57 Nd2 75.9(3)
C56 C57 Nd2 76.0(4)
C59 C58 C57 131.3(8)
C59 C58 Nd2 74.7(4)
C57 C58 Nd2 73.9(4)
C60 C59 C58 136.6(7)
C60 C59 Nd2 74.8(4)
C58 C59 Nd2 75.4(4)
C59 C60 C53 136.4(7)
C59 C60 Nd2 75.6(4)
C53 C60 Nd2 74.4(4)
N8 C61 N7 117.9(6)
N8 C61 C62 121.7(5)
N7 C61 C62 120.4(6)
N8 C61 Nd2 60.0(3)
N7 C61 Nd2 62.9(3)
C62 C61 Nd2 157.7(4)
C63 C62 C61 173.3(7)
C62 C63 C64 176.9(7)
C63 C64 C65 121.1(6)
C63 C64 C66 117.8(6)
C65 C64 C66 58.4(5)
C66 C65 C64 61.7(4)
C65 C66 C64 59.8(5)
N7 C67 C69 110.1(6)
N7 C67 C68 110.7(6)
C69 C67 C68 110.6(5)
N8 C70 C72 113.3(5)
N8 C70 C71 108.3(5)
C72 C70 C71 110.7(6)
O2 C73 C74 106.1(7)
C75 C74 C73 104.6(9)
C74 C75 C76 109.6(8)
O2 C76 C75 106.6(8)
C1 N1 C7 117.2(5)
C1 N1 Li1 116.8(6)
C7 N1 Li1 112.7(5)
C1 N1 Nd1 89.8(3)
C7 N1 Nd1 135.4(4)
Li1 N1 Nd1 80.0(4)
C1 N2 C10 118.2(5)
C1 N2 Nd1 91.7(4)
C10 N2 Nd1 144.1(4)
C21 N3 C27 118.5(5)
C21 N3 Li1 83.4(5)
C27 N3 Li1 132.6(6)
C21 N3 Nd1 93.6(4)
C27 N3 Nd1 134.2(4)
Li1 N3 Nd1 79.0(4)
C21 N4 C30 118.1(5)
C21 N4 Li1 83.9(5)
C30 N4 Li1 137.6(5)
C21 N4 Nd1 83.7(4)
C30 N4 Nd1 139.0(4)
Li1 N4 Nd1 74.5(4)
C41 N5 C50 117.0(5)
C41 N5 Li2 85.0(4)
C50 N5 Li2 135.9(5)
C41 N5 Nd2 85.0(3)
C50 N5 Nd2 139.3(4)
Li2 N5 Nd2 75.8(3)
C41 N6 C47 118.8(5)
C41 N6 Li2 81.9(5)
C47 N6 Li2 133.9(5)
C41 N6 Nd2 92.3(3)
C47 N6 Nd2 134.8(4)
Li2 N6 Nd2 78.6(3)
C61 N7 C67 118.1(5)
C61 N7 Li2 117.0(5)
C67 N7 Li2 113.9(5)
C61 N7 Nd2 89.9(4)
C67 N7 Nd2 133.2(4)
Li2 N7 Nd2 78.8(4)
C61 N8 C70 118.8(5)
C61 N8 Nd2 94.0(3)
C70 N8 Nd2 141.4(4)
N1 C1 N2 118.3(6)
N1 C1 C2 121.4(5)
N2 C1 C2 120.2(6)
N1 C1 Nd1 63.3(3)
N2 C1 Nd1 61.2(3)
C2 C1 Nd1 151.9(4)
C3 C2 C1 177.2(8)
C2 C3 C4 179.2(9)
C3 C4 C5 121.1(7)
C3 C4 C6 121.0(7)
C5 C4 C6 57.0(7)
C6 C5 C4 61.5(7)
C5 C6 C4 61.5(6)
N1 C7 C8 111.5(5)
N1 C7 C9 108.6(5)
C8 C7 C9 110.2(7)
N2 C10 C12 109.8(5)
N2 C10 C11 111.6(5)
C12 C10 C11 109.9(5)
C14 C13 C20 134.4(8)
C14 C13 Nd1 73.5(4)
C20 C13 Nd1 74.6(4)
C15 C14 C13 136.4(7)
C15 C14 Nd1 76.2(4)
C13 C14 Nd1 76.7(4)
C14 C15 C16 134.7(7)
C14 C15 Nd1 74.3(4)
C16 C15 Nd1 75.4(4)
C17 C16 C15 133.9(8)
C17 C16 Nd1 74.6(4)
C15 C16 Nd1 74.3(4)
C16 C17 C18 135.4(8)
C16 C17 Nd1 75.8(4)
C18 C17 Nd1 74.5(4)
C19 C18 C17 135.5(8)
C19 C18 Nd1 75.4(4)
C17 C18 Nd1 75.1(3)
C18 C19 C20 135.6(8)
C18 C19 Nd1 75.4(4)
C20 C19 Nd1 75.8(4)
C19 C20 C13 134.0(9)
C19 C20 Nd1 74.4(4)
C13 C20 Nd1 75.0(4)
N3 C21 N4 116.1(6)
N3 C21 C22 122.5(6)
N4 C21 C22 121.5(6)
N3 C21 Li1 63.7(5)
N4 C21 Li1 62.6(4)
C22 C21 Li1 148.6(5)
N3 C21 Nd1 59.9(3)
N4 C21 Nd1 69.5(3)
C22 C21 Nd1 143.4(4)
Li1 C21 Nd1 67.9(3)
C23 C22 C21 176.2(7)
C22 C23 C24 175.8(7)
C23 C24 C25 117.1(7)
C23 C24 C26 116.4(7)
C25 C24 C26 59.6(5)
C26 C25 C24 60.3(5)
C25 C26 C24 60.1(5)
N3 C27 C28 109.8(6)
N3 C27 C29 111.0(6)
C28 C27 C29 110.5(6)
N4 C30 C31 111.0(6)
N4 C30 C32 109.8(6)
C31 C30 C32 109.3(6)
O1 C33 C34 106.6(7)
C35 C34 C33 102.6(7)
C34 C35 C36 104.9(6)
O1 C36 C35 105.9(6)
C33 O1 C36 109.3(6)
C33 O1 Li1 125.3(6)
C36 O1 Li1 123.2(6)
C73 O2 C76 109.2(6)
C73 O2 Li2 128.8(6)
C76 O2 Li2 119.6(6)
O2 Li2 N7 124.2(6)
O2 Li2 N5 126.5(6)
N7 Li2 N5 103.5(5)
O2 Li2 N6 111.9(5)
N7 Li2 N6 111.4(5)
N5 Li2 N6 64.0(4)
O2 Li2 C41 113.2(5)
N7 Li2 C41 122.4(5)
N5 Li2 C41 33.9(2)
N6 Li2 C41 33.9(2)
O2 Li2 Nd2 163.5(5)
N7 Li2 Nd2 58.7(3)
N5 Li2 Nd2 62.1(3)
N6 Li2 Nd2 56.8(3)
C41 Li2 Nd2 65.1(3)
O1 Li1 N1 121.1(7)
O1 Li1 N4 130.6(7)
N1 Li1 N4 103.4(6)
O1 Li1 N3 114.0(6)
N1 Li1 N3 110.4(5)
N4 Li1 N3 62.6(4)
O1 Li1 C21 117.2(6)
N1 Li1 C21 121.2(6)
N4 Li1 C21 33.4(3)
N3 Li1 C21 32.8(3)
O1 Li1 Nd1 161.1(7)
N1 Li1 Nd1 58.1(3)
N4 Li1 Nd1 62.2(3)
N3 Li1 Nd1 56.0(3)
C21 Li1 Nd1 64.5(3)

loop_
_geom_bond_atom_site_label_1
_geom_bond_atom_site_label_2
_geom_bond_distance
Nd1 N3 2.549(5)
Nd1 N2 2.555(5)
Nd1 N1 2.603(4)
Nd1 C14 2.684(7)
Nd1 C18 2.701(6)
Nd1 C19 2.702(6)
Nd1 C17 2.709(7)
Nd1 C15 2.709(7)
Nd1 C20 2.720(7)
Nd1 C16 2.724(7)
Nd1 C13 2.724(7)
Nd1 N4 2.771(5)
Nd2 N8 2.557(5)
Nd2 N6 2.570(4)
Nd2 N7 2.622(5)
Nd2 C53 2.686(7)
Nd2 C54 2.687(7)
Nd2 C57 2.690(6)
Nd2 C60 2.697(7)
Nd2 C59 2.707(7)
Nd2 C55 2.710(8)
Nd2 C58 2.715(6)
Nd2 C56 2.721(6)
Nd2 N5 2.745(5)
C41 N5 1.326(7)
C41 N6 1.333(6)
C41 C42 1.457(9)
C41 Li2 2.368(13)
C42 C43 1.192(9)
C43 C44 1.425(9)
C44 C46 1.509(9)
C44 C45 1.510(8)
C45 C46 1.472(10)
C47 N6 1.486(7)
C47 C48 1.522(11)
C47 C49 1.529(9)
C50 N5 1.486(7)
C50 C51 1.517(8)
C50 C52 1.526(9)
C53 C54 1.401(11)
C53 C60 1.413(12)
C54 C55 1.412(11)
C55 C56 1.348(13)
C56 C57 1.421(12)
C57 C58 1.407(10)
C58 C59 1.401(10)
C59 C60 1.383(11)
C61 N8 1.294(8)
C61 N7 1.348(7)
C61 C62 1.465(9)
C62 C63 1.190(9)
C63 C64 1.449(9)
C64 C65 1.488(8)
C64 C66 1.516(9)
C65 C66 1.467(11)
C67 N7 1.479(8)
C67 C69 1.516(10)
C67 C68 1.542(10)
C70 N8 1.493(7)
C70 C72 1.519(8)
C70 C71 1.526(9)
C73 O2 1.419(9)
C73 C74 1.516(11)
C74 C75 1.407(15)
C75 C76 1.451(13)
C76 O2 1.433(8)
N1 C1 1.319(8)
N1 C7 1.487(6)
N1 Li1 2.048(13)
N2 C1 1.331(7)
N2 C10 1.466(8)
N3 C21 1.315(8)
N3 C27 1.470(7)
N3 Li1 2.175(12)
N4 C21 1.335(8)
N4 C30 1.475(8)
N4 Li1 2.152(14)
N5 Li2 2.081(12)
N6 Li2 2.154(12)
N7 Li2 2.071(12)
C1 C2 1.468(9)
C2 C3 1.181(9)
C3 C4 1.438(10)
C4 C5 1.475(13)
C4 C6 1.475(9)
C5 C6 1.407(17)
C7 C8 1.507(10)
C7 C9 1.515(9)
C10 C12 1.524(8)
C10 C11 1.528(9)
C13 C14 1.393(11)
C13 C20 1.426(11)
C14 C15 1.373(12)
C15 C16 1.422(12)
C16 C17 1.385(10)
C17 C18 1.421(11)
C18 C19 1.363(13)
C19 C20 1.395(12)
C21 C22 1.455(9)
C21 Li1 2.409(14)
C22 C23 1.189(9)
C23 C24 1.451(10)
C24 C25 1.490(9)
C24 C26 1.494(10)
C25 C26 1.483(11)
C27 C28 1.503(10)
C27 C29 1.526(9)
C30 C31 1.522(10)
C30 C32 1.530(11)
C33 O1 1.417(9)
C33 C34 1.516(13)
C34 C35 1.469(13)
C35 C36 1.506(12)
C36 O1 1.444(8)
O1 Li1 1.875(13)
O2 Li2 1.884(12)

loop_
_geom_torsion_atom_site_label_1
_geom_torsion_atom_site_label_2
_geom_torsion_atom_site_label_3
_geom_torsion_atom_site_label_4
_geom_torsion
N8 Nd2 C41 N5 106.8(3)
N6 Nd2 C41 N5 138.2(6)
N7 Nd2 C41 N5 57.6(3)
C53 Nd2 C41 N5 -144.3(4)
C54 Nd2 C41 N5 -123.9(4)
C57 Nd2 C41 N5 -50.0(4)
C60 Nd2 C41 N5 -150.6(4)
C59 Nd2 C41 N5 -114.8(7)
C55 Nd2 C41 N5 -93.8(4)
C58 Nd2 C41 N5 -47.1(6)
C56 Nd2 C41 N5 -67.6(4)
N8 Nd2 C41 N6 -31.5(4)
N7 Nd2 C41 N6 -80.6(4)
C53 Nd2 C41 N6 77.5(5)
C54 Nd2 C41 N6 97.9(4)
C57 Nd2 C41 N6 171.8(4)
C60 Nd2 C41 N6 71.2(5)
C59 Nd2 C41 N6 107.0(7)
C55 Nd2 C41 N6 128.0(5)
C58 Nd2 C41 N6 174.7(5)
C56 Nd2 C41 N6 154.2(5)
N5 Nd2 C41 N6 -138.2(6)
N8 Nd2 C41 C42 -138.0(6)
N6 Nd2 C41 C42 -106.5(8)
N7 Nd2 C41 C42 172.9(6)
C53 Nd2 C41 C42 -29.1(6)
C54 Nd2 C41 C42 -8.6(6)
C57 Nd2 C41 C42 65.3(6)
C60 Nd2 C41 C42 -35.4(7)
C59 Nd2 C41 C42 0.5(10)
C55 Nd2 C41 C42 21.5(6)
C58 Nd2 C41 C42 68.2(8)
C56 Nd2 C41 C42 47.6(6)
N5 Nd2 C41 C42 115.3(7)
N8 Nd2 C41 Li2 40.4(3)
N6 Nd2 C41 Li2 71.8(5)
N7 Nd2 C41 Li2 -8.8(3)
C53 Nd2 C41 Li2 149.3(3)
C54 Nd2 C41 Li2 169.8(3)
C57 Nd2 C41 Li2 -116.3(4)
C60 Nd2 C41 Li2 143.0(4)
C59 Nd2 C41 Li2 178.8(6)
C55 Nd2 C41 Li2 -160.2(4)
C58 Nd2 C41 Li2 -113.5(5)
C56 Nd2 C41 Li2 -134.0(4)
N5 Nd2 C41 Li2 -66.4(4)
N5 C41 C42 C43 43(10)
N6 C41 C42 C43 -133(9)
Li2 C41 C42 C43 132(9)
Nd2 C41 C42 C43 -52(10)
C41 C42 C43 C44 -94(21)
C42 C43 C44 C46 8(19)
C42 C43 C44 C45 76(19)
C43 C44 C45 C46 -108.3(8)
C43 C44 C46 C45 108.3(7)
N8 Nd2 C53 C54 156.5(4)
N6 Nd2 C53 C54 70.6(5)
N7 Nd2 C53 C54 169.0(4)
C57 Nd2 C53 C54 -73.6(5)
C60 Nd2 C53 C54 -144.4(7)
C59 Nd2 C53 C54 -126.3(5)
C55 Nd2 C53 C54 -20.8(4)
C58 Nd2 C53 C54 -103.3(5)
C56 Nd2 C53 C54 -44.0(5)
N5 Nd2 C53 C54 24.3(5)
N8 Nd2 C53 C60 -59.1(4)
N6 Nd2 C53 C60 -145.0(4)
N7 Nd2 C53 C60 -46.5(7)
C54 Nd2 C53 C60 144.4(7)
C57 Nd2 C53 C60 70.9(4)
C59 Nd2 C53 C60 18.1(4)
C55 Nd2 C53 C60 123.6(5)
C58 Nd2 C53 C60 41.2(4)
C56 Nd2 C53 C60 100.4(5)
N5 Nd2 C53 C60 168.7(4)
C60 C53 C54 C55 1.1(15)
Nd2 C53 C54 C55 52.4(9)
C60 C53 C54 Nd2 -51.3(9)
N8 Nd2 C54 C53 -30.2(5)
N6 Nd2 C54 C53 -112.0(4)
N7 Nd2 C54 C53 -124.5(18)
C57 Nd2 C54 C53 102.1(5)
C60 Nd2 C54 C53 20.4(4)
C59 Nd2 C54 C53 44.1(4)
C55 Nd2 C54 C53 143.7(7)
C58 Nd2 C54 C53 72.9(5)
C56 Nd2 C54 C53 125.8(5)
N5 Nd2 C54 C53 -160.9(4)
N8 Nd2 C54 C55 -173.8(4)
N6 Nd2 C54 C55 104.4(5)
N7 Nd2 C54 C55 91.9(19)
C53 Nd2 C54 C55 -143.7(7)
C57 Nd2 C54 C55 -41.6(5)
C60 Nd2 C54 C55 -123.2(6)
C59 Nd2 C54 C55 -99.6(5)
C58 Nd2 C54 C55 -70.7(5)
C56 Nd2 C54 C55 -17.8(5)
N5 Nd2 C54 C55 55.4(5)
C53 C54 C55 C56 -3.8(17)
Nd2 C54 C55 C56 48.3(10)
C53 C54 C55 Nd2 -52.1(8)
N8 Nd2 C55 C56 -134.5(6)
N6 Nd2 C55 C56 134.7(5)
N7 Nd2 C55 C56 44.0(7)
C53 Nd2 C55 C56 -127.2(6)
C54 Nd2 C55 C56 -147.9(8)
C57 Nd2 C55 C56 -18.9(5)
C60 Nd2 C55 C56 -101.5(5)
C59 Nd2 C55 C56 -72.3(5)
C58 Nd2 C55 C56 -42.7(5)
N5 Nd2 C55 C56 86.8(5)
N8 Nd2 C55 C54 13.4(9)
N6 Nd2 C55 C54 -77.3(5)
N7 Nd2 C55 C54 -168.1(4)
C53 Nd2 C55 C54 20.8(5)
C57 Nd2 C55 C54 129.0(6)
C60 Nd2 C55 C54 46.5(5)
C59 Nd2 C55 C54 75.6(5)
C58 Nd2 C55 C54 105.2(5)
C56 Nd2 C55 C54 147.9(8)
N5 Nd2 C55 C54 -125.2(5)
C54 C55 C56 C57 -0.9(18)
Nd2 C55 C56 C57 46.8(9)
C54 C55 C56 Nd2 -47.7(10)
N8 Nd2 C56 C55 131.3(7)
N6 Nd2 C56 C55 -51.8(6)
N7 Nd2 C56 C55 -154.3(5)
C53 Nd2 C56 C55 43.5(5)
C54 Nd2 C56 C55 18.7(5)
C57 Nd2 C56 C55 147.7(8)
C60 Nd2 C56 C55 73.6(5)
C59 Nd2 C56 C55 102.8(5)
C58 Nd2 C56 C55 128.4(6)
N5 Nd2 C56 C55 -89.3(5)
N8 Nd2 C56 C57 -16.3(10)
N6 Nd2 C56 C57 160.6(4)
N7 Nd2 C56 C57 58.1(5)
C53 Nd2 C56 C57 -104.1(5)
C54 Nd2 C56 C57 -128.9(5)
C60 Nd2 C56 C57 -74.1(5)
C59 Nd2 C56 C57 -44.8(5)
C55 Nd2 C56 C57 -147.7(8)
C58 Nd2 C56 C57 -19.3(4)
N5 Nd2 C56 C57 123.1(5)
C55 C56 C57 C58 4.0(16)
Nd2 C56 C57 C58 51.3(9)
C55 C56 C57 Nd2 -47.3(10)
N8 Nd2 C57 C58 26.5(6)
N6 Nd2 C57 C58 -176.8(5)
N7 Nd2 C57 C58 79.9(5)
C53 Nd2 C57 C58 -75.1(5)
C54 Nd2 C57 C58 -104.7(5)
C60 Nd2 C57 C58 -45.6(5)
C59 Nd2 C57 C58 -21.5(5)
C55 Nd2 C57 C58 -128.3(6)
C56 Nd2 C57 C58 -146.3(8)
N5 Nd2 C57 C58 156.6(5)
N8 Nd2 C57 C56 172.8(4)
N6 Nd2 C57 C56 -30.5(7)
N7 Nd2 C57 C56 -133.8(5)
C53 Nd2 C57 C56 71.2(5)
C54 Nd2 C57 C56 41.6(5)
C60 Nd2 C57 C56 100.7(5)
C59 Nd2 C57 C56 124.8(6)
C55 Nd2 C57 C56 17.9(5)
C58 Nd2 C57 C56 146.3(8)
N5 Nd2 C57 C56 -57.2(5)
C56 C57 C58 C59 0.4(15)
Nd2 C57 C58 C59 51.8(8)
C56 C57 C58 Nd2 -51.3(9)
N8 Nd2 C58 C59 58.2(5)
N6 Nd2 C58 C59 -124(2)
N7 Nd2 C58 C59 110.9(5)
C53 Nd2 C58 C59 -41.5(5)
C54 Nd2 C58 C59 -70.9(5)
C57 Nd2 C58 C59 -142.3(8)
C60 Nd2 C58 C59 -18.1(5)
C55 Nd2 C58 C59 -100.1(5)
C56 Nd2 C58 C59 -122.8(6)
N5 Nd2 C58 C59 -171.4(4)
N8 Nd2 C58 C57 -159.5(5)
N6 Nd2 C58 C57 18(2)
N7 Nd2 C58 C57 -106.8(5)
C53 Nd2 C58 C57 100.7(5)
C54 Nd2 C58 C57 71.4(5)
C60 Nd2 C58 C57 124.2(6)
C59 Nd2 C58 C57 142.3(8)
C55 Nd2 C58 C57 42.1(5)
C56 Nd2 C58 C57 19.4(5)
N5 Nd2 C58 C57 -29.1(6)
C57 C58 C59 C60 -3.7(15)
Nd2 C58 C59 C60 47.8(9)
C57 C58 C59 Nd2 -51.5(8)
N8 Nd2 C59 C60 88.2(4)
N6 Nd2 C59 C60 20.6(7)
N7 Nd2 C59 C60 135.7(4)
C53 Nd2 C59 C60 -18.5(4)
C54 Nd2 C59 C60 -43.1(4)
C57 Nd2 C59 C60 -126.5(5)
C55 Nd2 C59 C60 -73.1(5)
C58 Nd2 C59 C60 -148.2(7)
C56 Nd2 C59 C60 -101.2(5)
N5 Nd2 C59 C60 -131.2(5)
N8 Nd2 C59 C58 -123.6(5)
N6 Nd2 C59 C58 168.8(5)
N7 Nd2 C59 C58 -76.2(5)
C53 Nd2 C59 C58 129.6(5)
C54 Nd2 C59 C58 105.1(5)
C57 Nd2 C59 C58 21.6(5)
C60 Nd2 C59 C58 148.2(7)
C55 Nd2 C59 C58 75.1(5)
C56 Nd2 C59 C58 47.0(5)
N5 Nd2 C59 C58 17.0(8)
C58 C59 C60 C53 -0.3(16)
Nd2 C59 C60 C53 47.7(9)
C58 C59 C60 Nd2 -48.0(9)
C54 C53 C60 C59 3.1(16)
Nd2 C53 C60 C59 -48.0(9)
C54 C53 C60 Nd2 51.2(9)
N8 Nd2 C60 C59 -89.4(4)
N6 Nd2 C60 C59 -168.9(4)
N7 Nd2 C60 C59 -56.7(5)
C53 Nd2 C60 C59 148.0(7)
C54 Nd2 C60 C59 127.7(5)
C57 Nd2 C60 C59 43.6(4)
C55 Nd2 C60 C59 102.0(5)
C58 Nd2 C60 C59 18.3(4)
C56 Nd2 C60 C59 73.7(5)
N5 Nd2 C60 C59 124.2(6)
N8 Nd2 C60 C53 122.6(4)
N6 Nd2 C60 C53 43.1(5)
N7 Nd2 C60 C53 155.3(4)
C54 Nd2 C60 C53 -20.3(4)
C57 Nd2 C60 C53 -104.4(5)
C59 Nd2 C60 C53 -148.0(7)
C55 Nd2 C60 C53 -46.1(4)
C58 Nd2 C60 C53 -129.7(5)
C56 Nd2 C60 C53 -74.4(5)
N5 Nd2 C60 C53 -23.8(8)
N6 Nd2 C61 N8 76.4(4)
N7 Nd2 C61 N8 154.6(6)
C53 Nd2 C61 N8 -26.4(5)
C54 Nd2 C61 N8 -12.3(7)
C57 Nd2 C61 N8 -130.1(4)
C60 Nd2 C61 N8 -49.0(4)
C59 Nd2 C61 N8 -76.7(4)
C55 Nd2 C61 N8 -135.0(16)
C58 Nd2 C61 N8 -106.5(4)
C56 Nd2 C61 N8 -146.0(4)
N5 Nd2 C61 N8 125.6(4)
N8 Nd2 C61 N7 -154.6(6)
N6 Nd2 C61 N7 -78.3(4)
C53 Nd2 C61 N7 178.9(4)
C54 Nd2 C61 N7 -166.9(5)
C57 Nd2 C61 N7 75.3(4)
C60 Nd2 C61 N7 156.3(4)
C59 Nd2 C61 N7 128.6(4)
C55 Nd2 C61 N7 70.4(17)
C58 Nd2 C61 N7 98.9(4)
C56 Nd2 C61 N7 59.3(5)
N5 Nd2 C61 N7 -29.0(4)
N8 Nd2 C61 C62 101.0(12)
N6 Nd2 C61 C62 177.4(11)
N7 Nd2 C61 C62 -104.3(12)
C53 Nd2 C61 C62 74.6(12)
C54 Nd2 C61 C62 88.7(12)
C57 Nd2 C61 C62 -29.1(12)
C60 Nd2 C61 C62 52.0(11)
C59 Nd2 C61 C62 24.3(11)
C55 Nd2 C61 C62 -34(2)
C58 Nd2 C61 C62 -5.5(11)
C56 Nd2 C61 C62 -45.0(13)
N5 Nd2 C61 C62 -133.4(11)
N8 C61 C62 C63 50(5)
N7 C61 C62 C63 -130(5)
Nd2 C61 C62 C63 -37(6)
C61 C62 C63 C64 17(15)
C62 C63 C64 C65 -123(11)
C62 C63 C64 C66 -55(12)
C63 C64 C65 C66 105.6(8)
C63 C64 C66 C65 -111.2(7)
O2 C73 C74 C75 19.7(15)
C73 C74 C75 C76 -18.7(17)
C74 C75 C76 O2 10.9(16)
N3 Nd1 N1 C1 100.7(4)
N2 Nd1 N1 C1 15.7(3)
C14 Nd1 N1 C1 -125.9(4)
C18 Nd1 N1 C1 -18.6(5)
C19 Nd1 N1 C1 6.8(14)
C17 Nd1 N1 C1 -41.2(4)
C15 Nd1 N1 C1 -98.1(4)
C20 Nd1 N1 C1 -171.5(7)
C16 Nd1 N1 C1 -67.4(4)
C13 Nd1 N1 C1 -148.9(4)
N4 Nd1 N1 C1 150.4(4)
N3 Nd1 N1 C7 -128.9(5)
N2 Nd1 N1 C7 146.1(6)
C14 Nd1 N1 C7 4.5(6)
C18 Nd1 N1 C7 111.8(6)
C19 Nd1 N1 C7 137.2(11)
C17 Nd1 N1 C7 89.2(5)
C15 Nd1 N1 C7 32.3(6)
C20 Nd1 N1 C7 -41.1(10)
C16 Nd1 N1 C7 63.0(6)
C13 Nd1 N1 C7 -18.5(6)
N4 Nd1 N1 C7 -79.2(5)
N3 Nd1 N1 Li1 -16.6(4)
N2 Nd1 N1 Li1 -101.6(5)
C14 Nd1 N1 Li1 116.8(5)
C18 Nd1 N1 Li1 -135.9(5)
C19 Nd1 N1 Li1 -110.4(12)
C17 Nd1 N1 Li1 -158.5(4)
C15 Nd1 N1 Li1 144.7(4)
C20 Nd1 N1 Li1 71.2(8)
C16 Nd1 N1 Li1 175.3(4)
C13 Nd1 N1 Li1 93.8(5)
N4 Nd1 N1 Li1 33.2(4)
N3 Nd1 N2 C1 -104.4(4)
N1 Nd1 N2 C1 -15.6(3)
C14 Nd1 N2 C1 57.0(5)
C18 Nd1 N2 C1 143.9(4)
C19 Nd1 N2 C1 162.6(4)
C17 Nd1 N2 C1 115.4(4)
C15 Nd1 N2 C1 65.8(4)
C20 Nd1 N2 C1 168.8(5)
C16 Nd1 N2 C1 86.7(4)
C13 Nd1 N2 C1 101.2(9)
N4 Nd1 N2 C1 -63.8(4)
N3 Nd1 N2 C10 107.9(7)
N1 Nd1 N2 C10 -163.2(8)
C14 Nd1 N2 C10 -90.7(7)
C18 Nd1 N2 C10 -3.8(7)
C19 Nd1 N2 C10 15.0(7)
C17 Nd1 N2 C10 -32.3(7)
C15 Nd1 N2 C10 -81.8(7)
C20 Nd1 N2 C10 21.2(9)
C16 Nd1 N2 C10 -60.9(7)
C13 Nd1 N2 C10 -46.4(12)
N4 Nd1 N2 C10 148.5(6)
N2 Nd1 N3 C21 150.9(4)
N1 Nd1 N3 C21 98.3(4)
C14 Nd1 N3 C21 -13.7(5)
C18 Nd1 N3 C21 -117.5(4)
C19 Nd1 N3 C21 -92.2(4)
C17 Nd1 N3 C21 -137.4(4)
C15 Nd1 N3 C21 -0.1(8)
C20 Nd1 N3 C21 -62.3(4)
C16 Nd1 N3 C21 -148.3(10)
C13 Nd1 N3 C21 -34.8(4)
N4 Nd1 N3 C21 22.6(3)
N2 Nd1 N3 C27 -72.4(6)
N1 Nd1 N3 C27 -125.1(6)
C14 Nd1 N3 C27 123.0(6)
C18 Nd1 N3 C27 19.2(7)
C19 Nd1 N3 C27 44.5(6)
C17 Nd1 N3 C27 -0.7(8)
C15 Nd1 N3 C27 136.6(7)
C20 Nd1 N3 C27 74.4(6)
C16 Nd1 N3 C27 -11.7(14)
C13 Nd1 N3 C27 101.8(6)
N4 Nd1 N3 C27 159.3(7)
N2 Nd1 N3 Li1 68.3(4)
N1 Nd1 N3 Li1 15.7(4)
C14 Nd1 N3 Li1 -96.3(5)
C18 Nd1 N3 Li1 160.0(4)
C19 Nd1 N3 Li1 -174.8(4)
C17 Nd1 N3 Li1 140.0(5)
C15 Nd1 N3 Li1 -82.7(7)
C20 Nd1 N3 Li1 -144.9(4)
C16 Nd1 N3 Li1 129.1(11)
C13 Nd1 N3 Li1 -117.4(4)
N4 Nd1 N3 Li1 -59.9(4)
N3 Nd1 N4 C21 -22.4(4)
N2 Nd1 N4 C21 -80.0(4)
N1 Nd1 N4 C21 -117.6(4)
C14 Nd1 N4 C21 131.7(4)
C18 Nd1 N4 C21 51.4(5)
C19 Nd1 N4 C21 55.7(4)
C17 Nd1 N4 C21 102.8(7)
C15 Nd1 N4 C21 149.9(4)
C20 Nd1 N4 C21 74.2(4)
C16 Nd1 N4 C21 154.3(4)
C13 Nd1 N4 C21 103.3(4)
N3 Nd1 N4 C30 -149.0(7)
N2 Nd1 N4 C30 153.4(6)
N1 Nd1 N4 C30 115.8(6)
C14 Nd1 N4 C30 5.1(6)
C18 Nd1 N4 C30 -75.2(7)
C19 Nd1 N4 C30 -70.8(6)
C17 Nd1 N4 C30 -23.8(10)
C15 Nd1 N4 C30 23.3(6)
C20 Nd1 N4 C30 -52.3(6)
C16 Nd1 N4 C30 27.8(7)
C13 Nd1 N4 C30 -23.3(6)
N3 Nd1 N4 Li1 63.1(4)
N2 Nd1 N4 Li1 5.4(4)
N1 Nd1 N4 Li1 -32.2(4)
C14 Nd1 N4 Li1 -142.9(4)
C18 Nd1 N4 Li1 136.8(5)
C19 Nd1 N4 Li1 141.2(4)
C17 Nd1 N4 Li1 -171.8(7)
C15 Nd1 N4 Li1 -124.7(4)
C20 Nd1 N4 Li1 159.7(4)
C16 Nd1 N4 Li1 -120.2(5)
C13 Nd1 N4 Li1 -171.3(4)
N6 C41 N5 C50 -175.9(5)
C42 C41 N5 C50 7.9(8)
Li2 C41 N5 C50 -139.8(6)
Nd2 C41 N5 C50 144.1(5)
N6 C41 N5 Li2 -36.1(6)
C42 C41 N5 Li2 147.7(6)
Nd2 C41 N5 Li2 -76.1(3)
N6 C41 N5 Nd2 40.0(5)
C42 C41 N5 Nd2 -136.1(6)
Li2 C41 N5 Nd2 76.1(3)
C51 C50 N5 C41 -162.6(6)
C52 C50 N5 C41 75.5(7)
C51 C50 N5 Li2 84.8(8)
C52 C50 N5 Li2 -37.1(9)
C51 C50 N5 Nd2 -46.4(9)
C52 C50 N5 Nd2 -168.2(5)
N8 Nd2 N5 C41 -82.9(4)
N6 Nd2 N5 C41 -23.3(4)
N7 Nd2 N5 C41 -119.0(4)
C53 Nd2 N5 C41 45.2(4)
C54 Nd2 N5 C41 57.3(4)
C57 Nd2 N5 C41 136.5(4)
C60 Nd2 N5 C41 60.3(6)
C59 Nd2 N5 C41 140.5(5)
C55 Nd2 N5 C41 82.1(4)
C58 Nd2 N5 C41 150.9(4)
C56 Nd2 N5 C41 111.1(4)
N8 Nd2 N5 C50 150.4(6)
N6 Nd2 N5 C50 -149.9(7)
N7 Nd2 N5 C50 114.4(6)
C53 Nd2 N5 C50 -81.5(6)
C54 Nd2 N5 C50 -69.4(6)
C57 Nd2 N5 C50 9.9(6)
C60 Nd2 N5 C50 -66.4(8)
C59 Nd2 N5 C50 13.8(9)
C55 Nd2 N5 C50 -44.6(6)
C58 Nd2 N5 C50 24.2(7)
C56 Nd2 N5 C50 -15.6(6)
N8 Nd2 N5 Li2 3.2(4)
N6 Nd2 N5 Li2 62.8(4)
N7 Nd2 N5 Li2 -32.9(3)
C53 Nd2 N5 Li2 131.2(4)
C54 Nd2 N5 Li2 143.4(4)
C57 Nd2 N5 Li2 -137.4(4)
C60 Nd2 N5 Li2 146.4(6)
C59 Nd2 N5 Li2 -133.5(5)
C55 Nd2 N5 Li2 168.2(4)
C58 Nd2 N5 Li2 -123.0(4)
C56 Nd2 N5 Li2 -162.8(4)
N5 C41 N6 C47 171.2(6)
C42 C41 N6 C47 -12.7(9)
Li2 C41 N6 C47 136.2(6)
Nd2 C41 N6 C47 -145.7(7)
N5 C41 N6 Li2 35.0(6)
C42 C41 N6 Li2 -148.9(6)
Nd2 C41 N6 Li2 78.2(3)
N5 C41 N6 Nd2 -43.2(5)
C42 C41 N6 Nd2 133.0(5)
Li2 C41 N6 Nd2 -78.2(3)
C48 C47 N6 C41 106.7(7)
C49 C47 N6 C41 -130.3(6)
C48 C47 N6 Li2 -145.5(7)
C49 C47 N6 Li2 -22.5(8)
C48 C47 N6 Nd2 -20.8(9)
C49 C47 N6 Nd2 102.2(7)
N8 Nd2 N6 C41 149.9(4)
N7 Nd2 N6 C41 97.8(4)
C53 Nd2 N6 C41 -109.3(4)
C54 Nd2 N6 C41 -80.9(4)
C57 Nd2 N6 C41 -12.4(6)
C60 Nd2 N6 C41 -129.9(4)
C59 Nd2 N6 C41 -142.0(5)
C55 Nd2 N6 C41 -51.4(5)
C58 Nd2 N6 C41 -28(2)
C56 Nd2 N6 C41 -29.0(5)
N5 Nd2 N6 C41 23.1(4)
N8 Nd2 N6 C47 -74.2(6)
N7 Nd2 N6 C47 -126.3(6)
C53 Nd2 N6 C47 26.6(6)
C54 Nd2 N6 C47 55.0(6)
C57 Nd2 N6 C47 123.5(6)
C60 Nd2 N6 C47 6.0(7)
C59 Nd2 N6 C47 -6.2(9)
C55 Nd2 N6 C47 84.5(6)
C58 Nd2 N6 C47 108(2)
C56 Nd2 N6 C47 106.8(6)
N5 Nd2 N6 C47 158.9(7)
N8 Nd2 N6 Li2 68.6(3)
N7 Nd2 N6 Li2 16.5(3)
C53 Nd2 N6 Li2 169.5(4)
C54 Nd2 N6 Li2 -162.2(4)
C57 Nd2 N6 Li2 -93.6(5)
C60 Nd2 N6 Li2 148.9(4)
C59 Nd2 N6 Li2 136.7(5)
C55 Nd2 N6 Li2 -132.7(4)
C58 Nd2 N6 Li2 -109(2)
C56 Nd2 N6 Li2 -110.3(4)
N5 Nd2 N6 Li2 -58.2(3)
N8 C61 N7 C67 -165.6(6)
C62 C61 N7 C67 14.1(9)
Nd2 C61 N7 C67 -140.8(6)
N8 C61 N7 Li2 52.6(8)
C62 C61 N7 Li2 -127.8(6)
Nd2 C61 N7 Li2 77.4(5)
N8 C61 N7 Nd2 -24.8(6)
C62 C61 N7 Nd2 154.8(5)
C69 C67 N7 C61 105.8(6)
C68 C67 N7 C61 -131.6(6)
C69 C67 N7 Li2 -111.2(7)
C68 C67 N7 Li2 11.3(7)
C69 C67 N7 Nd2 -14.0(9)
C68 C67 N7 Nd2 108.5(6)
N8 Nd2 N7 C61 13.8(3)
N6 Nd2 N7 C61 100.4(4)
C53 Nd2 N7 C61 -1.9(6)
C54 Nd2 N7 C61 112.9(19)
C57 Nd2 N7 C61 -114.7(4)
C60 Nd2 N7 C61 -29.5(5)
C59 Nd2 N7 C61 -55.3(4)
C55 Nd2 N7 C61 -165.5(4)
C58 Nd2 N7 C61 -84.7(4)
C56 Nd2 N7 C61 -141.3(4)
N5 Nd2 N7 C61 150.2(4)
N8 Nd2 N7 C67 143.9(7)
N6 Nd2 N7 C67 -129.6(6)
C53 Nd2 N7 C67 128.1(6)
C54 Nd2 N7 C67 -117.0(19)
C57 Nd2 N7 C67 15.3(6)
C60 Nd2 N7 C67 100.6(6)
C59 Nd2 N7 C67 74.8(6)
C55 Nd2 N7 C67 -35.4(8)
C58 Nd2 N7 C67 45.4(6)
C56 Nd2 N7 C67 -11.3(7)
N5 Nd2 N7 C67 -79.8(6)
N8 Nd2 N7 Li2 -103.7(4)
N6 Nd2 N7 Li2 -17.2(3)
C53 Nd2 N7 Li2 -119.5(5)
C54 Nd2 N7 Li2 -4.6(19)
C57 Nd2 N7 Li2 127.7(4)
C60 Nd2 N7 Li2 -147.0(4)
C59 Nd2 N7 Li2 -172.8(3)
C55 Nd2 N7 Li2 77.0(5)
C58 Nd2 N7 Li2 157.8(3)
C56 Nd2 N7 Li2 101.1(4)
N5 Nd2 N7 Li2 32.6(3)
N7 C61 N8 C70 -175.5(5)
C62 C61 N8 C70 4.8(8)
Nd2 C61 N8 C70 158.9(5)
N7 C61 N8 Nd2 25.6(6)
C62 C61 N8 Nd2 -154.1(5)
C72 C70 N8 C61 -78.9(8)
C71 C70 N8 C61 158.0(6)
C72 C70 N8 Nd2 66.0(8)
C71 C70 N8 Nd2 -57.2(8)
N6 Nd2 N8 C61 -102.2(4)
N7 Nd2 N8 C61 -14.4(4)
C53 Nd2 N8 C61 158.3(4)
C54 Nd2 N8 C61 173.3(4)
C57 Nd2 N8 C61 64.3(4)
C60 Nd2 N8 C61 132.4(4)
C59 Nd2 N8 C61 102.7(4)
C55 Nd2 N8 C61 164.6(6)
C58 Nd2 N8 C61 77.5(4)
C56 Nd2 N8 C61 75.0(8)
N5 Nd2 N8 C61 -60.7(4)
N6 Nd2 N8 C70 108.2(6)
N7 Nd2 N8 C70 -164.1(6)
C53 Nd2 N8 C70 8.7(6)
C54 Nd2 N8 C70 23.6(7)
C57 Nd2 N8 C70 -85.4(6)
C60 Nd2 N8 C70 -17.2(6)
C59 Nd2 N8 C70 -46.9(6)
C55 Nd2 N8 C70 15.0(9)
C58 Nd2 N8 C70 -72.1(6)
C56 Nd2 N8 C70 -74.6(9)
N5 Nd2 N8 C70 149.7(5)
C7 N1 C1 N2 -170.9(5)
Li1 N1 C1 N2 50.8(8)
Nd1 N1 C1 N2 -27.9(6)
C7 N1 C1 C2 5.1(9)
Li1 N1 C1 C2 -133.2(6)
Nd1 N1 C1 C2 148.2(5)
C7 N1 C1 Nd1 -143.0(5)
Li1 N1 C1 Nd1 78.7(4)
C10 N2 C1 N1 -172.4(6)
Nd1 N2 C1 N1 28.5(6)
C10 N2 C1 C2 11.5(9)
Nd1 N2 C1 C2 -147.6(5)
C10 N2 C1 Nd1 159.1(6)
N3 Nd1 C1 N1 -78.1(4)
N2 Nd1 C1 N1 -152.0(6)
C14 Nd1 C1 N1 66.0(4)
C18 Nd1 C1 N1 167.3(4)
C19 Nd1 C1 N1 -178.0(4)
C17 Nd1 C1 N1 143.7(4)
C15 Nd1 C1 N1 86.3(4)
C20 Nd1 C1 N1 159.8(16)
C16 Nd1 C1 N1 114.7(4)
C13 Nd1 C1 N1 55.8(6)
N4 Nd1 C1 N1 -28.9(4)
N3 Nd1 C1 N2 73.9(4)
N1 Nd1 C1 N2 152.0(6)
C14 Nd1 C1 N2 -142.0(4)
C18 Nd1 C1 N2 -40.7(4)
C19 Nd1 C1 N2 -26.0(5)
C17 Nd1 C1 N2 -64.4(4)
C15 Nd1 C1 N2 -121.7(4)
C20 Nd1 C1 N2 -48.2(18)
C16 Nd1 C1 N2 -93.3(4)
C13 Nd1 C1 N2 -152.2(5)
N4 Nd1 C1 N2 123.0(4)
N3 Nd1 C1 C2 174.7(9)
N2 Nd1 C1 C2 100.8(10)
N1 Nd1 C1 C2 -107.2(10)
C14 Nd1 C1 C2 -41.2(10)
C18 Nd1 C1 C2 60.1(9)
C19 Nd1 C1 C2 74.8(10)
C17 Nd1 C1 C2 36.4(9)
C15 Nd1 C1 C2 -20.9(9)
C20 Nd1 C1 C2 53(2)
C16 Nd1 C1 C2 7.5(9)
C13 Nd1 C1 C2 -51.4(11)
N4 Nd1 C1 C2 -136.2(9)
N1 C1 C2 C3 -66(13)
N2 C1 C2 C3 110(13)
Nd1 C1 C2 C3 25(14)
C1 C2 C3 C4 -167(100)
C2 C3 C4 C5 -68(60)
C2 C3 C4 C6 -136(60)
C3 C4 C5 C6 -109.1(9)
C3 C4 C6 C5 109.1(10)
C1 N1 C7 C8 90.2(8)
Li1 N1 C7 C8 -129.9(7)
Nd1 N1 C7 C8 -30.9(9)
C1 N1 C7 C9 -148.3(6)
Li1 N1 C7 C9 -8.4(8)
Nd1 N1 C7 C9 90.6(7)
C1 N2 C10 C12 -165.0(6)
Nd1 N2 C10 C12 -22.4(9)
C1 N2 C10 C11 72.8(7)
Nd1 N2 C10 C11 -144.5(6)
N3 Nd1 C13 C14 147.7(4)
N2 Nd1 C13 C14 -59.2(11)
N1 Nd1 C13 C14 47.7(6)
C18 Nd1 C13 C14 -103.2(5)
C19 Nd1 C13 C14 -127.2(5)
C17 Nd1 C13 C14 -73.3(5)
C15 Nd1 C13 C14 -19.6(4)
C20 Nd1 C13 C14 -146.9(8)
C16 Nd1 C13 C14 -44.3(5)
N4 Nd1 C13 C14 106.8(5)
N3 Nd1 C13 C20 -65.3(5)
N2 Nd1 C13 C20 87.8(11)
N1 Nd1 C13 C20 -165.4(5)
C14 Nd1 C13 C20 146.9(8)
C18 Nd1 C13 C20 43.7(5)
C19 Nd1 C13 C20 19.7(5)
C17 Nd1 C13 C20 73.6(5)
C15 Nd1 C13 C20 127.4(6)
C16 Nd1 C13 C20 102.6(6)
N4 Nd1 C13 C20 -106.2(5)
C20 C13 C14 C15 5.5(15)
Nd1 C13 C14 C15 52.9(9)
C20 C13 C14 Nd1 -47.4(9)
N3 Nd1 C14 C15 171.2(4)
N2 Nd1 C14 C15 16.6(6)
N1 Nd1 C14 C15 70.0(5)
C18 Nd1 C14 C15 -73.6(5)
C19 Nd1 C14 C15 -102.2(5)
C17 Nd1 C14 C15 -43.7(5)
C20 Nd1 C14 C15 -126.4(6)
C16 Nd1 C14 C15 -19.7(4)
C13 Nd1 C14 C15 -145.5(7)
N4 Nd1 C14 C15 144.2(5)
N3 Nd1 C14 C13 -43.3(5)
N2 Nd1 C14 C13 162.1(4)
N1 Nd1 C14 C13 -144.5(4)
C18 Nd1 C14 C13 71.9(5)
C19 Nd1 C14 C13 43.3(5)
C17 Nd1 C14 C13 101.8(5)
C15 Nd1 C14 C13 145.5(7)
C20 Nd1 C14 C13 19.1(4)
C16 Nd1 C14 C13 125.8(5)
N4 Nd1 C14 C13 -70.3(5)
C13 C14 C15 C16 -3.5(16)
Nd1 C14 C15 C16 49.6(9)
C13 C14 C15 Nd1 -53.0(9)
N3 Nd1 C15 C14 -20.6(9)
N2 Nd1 C15 C14 -169.0(4)
N1 Nd1 C15 C14 -116.8(4)
C18 Nd1 C15 C14 101.8(5)
C19 Nd1 C15 C14 73.3(5)
C17 Nd1 C15 C14 126.6(5)
C20 Nd1 C15 C14 44.1(5)
C16 Nd1 C15 C14 146.0(7)
C13 Nd1 C15 C14 19.8(4)
N4 Nd1 C15 C14 -39.3(5)
N3 Nd1 C15 C16 -166.7(6)
N2 Nd1 C15 C16 45.0(5)
N1 Nd1 C15 C16 97.1(5)
C14 Nd1 C15 C16 -146.0(7)
C18 Nd1 C15 C16 -44.2(5)
C19 Nd1 C15 C16 -72.8(5)
C17 Nd1 C15 C16 -19.5(5)
C20 Nd1 C15 C16 -101.9(5)
C13 Nd1 C15 C16 -126.3(5)
N4 Nd1 C15 C16 174.7(4)
C14 C15 C16 C17 0.0(16)
Nd1 C15 C16 C17 49.3(9)
C14 C15 C16 Nd1 -49.2(9)
N3 Nd1 C16 C17 14.9(15)
N2 Nd1 C16 C17 74.9(6)
N1 Nd1 C16 C17 126.7(5)
C14 Nd1 C16 C17 -126.3(6)
C18 Nd1 C16 C17 -19.5(5)
C19 Nd1 C16 C17 -43.0(6)
C15 Nd1 C16 C17 -145.5(8)
C20 Nd1 C16 C17 -72.2(6)
C13 Nd1 C16 C17 -101.9(6)
N4 Nd1 C16 C17 -153.6(5)
N3 Nd1 C16 C15 160.4(9)
N2 Nd1 C16 C15 -139.6(5)
N1 Nd1 C16 C15 -87.8(5)
C14 Nd1 C16 C15 19.2(5)
C18 Nd1 C16 C15 126.0(6)
C19 Nd1 C16 C15 102.5(5)
C17 Nd1 C16 C15 145.5(8)
C20 Nd1 C16 C15 73.3(5)
C13 Nd1 C16 C15 43.6(5)
N4 Nd1 C16 C15 -8.1(7)
C15 C16 C17 C18 0.4(16)
Nd1 C16 C17 C18 49.5(9)
C15 C16 C17 Nd1 -49.1(9)
N3 Nd1 C17 C16 -175.1(5)
N2 Nd1 C17 C16 -103.7(6)
N1 Nd1 C17 C16 -61.8(6)
C14 Nd1 C17 C16 43.9(6)
C18 Nd1 C17 C16 146.3(9)
C19 Nd1 C17 C16 127.5(7)
C15 Nd1 C17 C16 20.0(5)
C20 Nd1 C17 C16 103.1(6)
C13 Nd1 C17 C16 73.2(6)
N4 Nd1 C17 C16 73.7(9)
N3 Nd1 C17 C18 38.6(7)
N2 Nd1 C17 C18 110.0(5)
N1 Nd1 C17 C18 151.9(5)
C14 Nd1 C17 C18 -102.4(6)
C19 Nd1 C17 C18 -18.9(5)
C15 Nd1 C17 C18 -126.4(6)
C20 Nd1 C17 C18 -43.2(5)
C16 Nd1 C17 C18 -146.3(9)
C13 Nd1 C17 C18 -73.1(5)
N4 Nd1 C17 C18 -72.6(9)
C16 C17 C18 C19 0.1(16)
Nd1 C17 C18 C19 50.0(9)
C16 C17 C18 Nd1 -49.9(9)
N3 Nd1 C18 C19 60.5(5)
N2 Nd1 C18 C19 144.3(5)
N1 Nd1 C18 C19 170.9(4)
C14 Nd1 C18 C19 -73.6(5)
C17 Nd1 C18 C19 -146.3(8)
C15 Nd1 C18 C19 -102.5(6)
C20 Nd1 C18 C19 -19.6(5)
C16 Nd1 C18 C19 -127.3(6)
C13 Nd1 C18 C19 -44.5(5)
N4 Nd1 C18 C19 8.2(7)
N3 Nd1 C18 C17 -153.3(5)
N2 Nd1 C18 C17 -69.4(5)
N1 Nd1 C18 C17 -42.8(7)
C14 Nd1 C18 C17 72.7(5)
C19 Nd1 C18 C17 146.3(8)
C15 Nd1 C18 C17 43.8(5)
C20 Nd1 C18 C17 126.7(6)
C16 Nd1 C18 C17 19.0(5)
C13 Nd1 C18 C17 101.8(5)
N4 Nd1 C18 C17 154.5(5)
C17 C18 C19 C20 1.1(17)
Nd1 C18 C19 C20 51.0(10)
C17 C18 C19 Nd1 -49.9(9)
N3 Nd1 C19 C18 -125.8(5)
N2 Nd1 C19 C18 -40.9(6)
N1 Nd1 C19 C18 -33.0(15)
C14 Nd1 C19 C18 101.9(5)
C17 Nd1 C19 C18 19.6(5)
C15 Nd1 C19 C18 73.0(5)
C20 Nd1 C19 C18 145.9(8)
C16 Nd1 C19 C18 43.3(5)
C13 Nd1 C19 C18 125.8(6)
N4 Nd1 C19 C18 -174.5(5)
N3 Nd1 C19 C20 88.3(6)
N2 Nd1 C19 C20 173.2(5)
N1 Nd1 C19 C20 -179(23)
C14 Nd1 C19 C20 -44.0(6)
C18 Nd1 C19 C20 -145.9(8)
C17 Nd1 C19 C20 -126.2(6)
C15 Nd1 C19 C20 -72.9(6)
C16 Nd1 C19 C20 -102.5(6)
C13 Nd1 C19 C20 -20.0(5)
N4 Nd1 C19 C20 39.6(6)
C18 C19 C20 C13 -1.0(17)
Nd1 C19 C20 C13 49.9(9)
C18 C19 C20 Nd1 -50.9(10)
C14 C13 C20 C19 -2.6(16)
Nd1 C13 C20 C19 -49.7(9)
C14 C13 C20 Nd1 47.1(8)
N3 Nd1 C20 C19 -94.4(6)
N2 Nd1 C20 C19 -11.1(9)
N1 Nd1 C20 C19 179.4(5)
C14 Nd1 C20 C19 126.5(7)
C18 Nd1 C20 C19 19.3(5)
C17 Nd1 C20 C19 43.9(5)
C15 Nd1 C20 C19 102.5(6)
C16 Nd1 C20 C19 72.8(6)
C13 Nd1 C20 C19 145.3(9)
N4 Nd1 C20 C19 -144.0(6)
N3 Nd1 C20 C13 120.3(5)
N2 Nd1 C20 C13 -156.4(4)
N1 Nd1 C20 C13 34.1(11)
C14 Nd1 C20 C13 -18.8(5)
C18 Nd1 C20 C13 -126.0(6)
C19 Nd1 C20 C13 -145.3(9)
C17 Nd1 C20 C13 -101.3(5)
C15 Nd1 C20 C13 -42.8(5)
C16 Nd1 C20 C13 -72.5(5)
N4 Nd1 C20 C13 70.8(5)
C27 N3 C21 N4 171.2(5)
Li1 N3 C21 N4 35.7(6)
Nd1 N3 C21 N4 -42.8(5)
C27 N3 C21 C22 -9.1(9)
Li1 N3 C21 C22 -144.6(7)
Nd1 N3 C21 C22 136.9(6)
C27 N3 C21 Li1 135.5(6)
Nd1 N3 C21 Li1 -78.5(4)
C27 N3 C21 Nd1 -146.0(6)
Li1 N3 C21 Nd1 78.5(4)
C30 N4 C21 N3 -177.8(6)
Li1 N4 C21 N3 -36.1(6)
Nd1 N4 C21 N3 38.9(5)
C30 N4 C21 C22 2.4(9)
Li1 N4 C21 C22 144.2(6)
Nd1 N4 C21 C22 -140.9(6)
C30 N4 C21 Li1 -141.7(7)
Nd1 N4 C21 Li1 75.0(3)
C30 N4 C21 Nd1 143.3(6)
Li1 N4 C21 Nd1 -75.0(3)
N2 Nd1 C21 N3 -30.1(4)
N1 Nd1 C21 N3 -80.2(4)
C14 Nd1 C21 N3 169.5(4)
C18 Nd1 C21 N3 75.3(4)
C19 Nd1 C21 N3 90.7(4)
C17 Nd1 C21 N3 76.5(6)
C15 Nd1 C21 N3 180.0(4)
C20 Nd1 C21 N3 117.0(4)
C16 Nd1 C21 N3 156.5(6)
C13 Nd1 C21 N3 147.2(4)
N4 Nd1 C21 N3 -139.4(6)
N3 Nd1 C21 N4 139.4(6)
N2 Nd1 C21 N4 109.2(4)
N1 Nd1 C21 N4 59.1(4)
C14 Nd1 C21 N4 -51.2(4)
C18 Nd1 C21 N4 -145.3(4)
C19 Nd1 C21 N4 -129.9(4)
C17 Nd1 C21 N4 -144.2(5)
C15 Nd1 C21 N4 -40.7(5)
C20 Nd1 C21 N4 -103.7(4)
C16 Nd1 C21 N4 -64.2(8)
C13 Nd1 C21 N4 -73.5(4)
N3 Nd1 C21 C22 -105.1(9)
N2 Nd1 C21 C22 -135.2(8)
N1 Nd1 C21 C22 174.7(8)
C14 Nd1 C21 C22 64.4(8)
C18 Nd1 C21 C22 -29.7(9)
C19 Nd1 C21 C22 -14.3(8)
C17 Nd1 C21 C22 -28.6(11)
C15 Nd1 C21 C22 74.9(8)
C20 Nd1 C21 C22 11.9(8)
C16 Nd1 C21 C22 51.4(12)
C13 Nd1 C21 C22 42.1(8)
N4 Nd1 C21 C22 115.6(10)
N3 Nd1 C21 Li1 71.5(5)
N2 Nd1 C21 Li1 41.4(4)
N1 Nd1 C21 Li1 -8.7(4)
C14 Nd1 C21 Li1 -119.0(4)
C18 Nd1 C21 Li1 146.9(4)
C19 Nd1 C21 Li1 162.3(4)
C17 Nd1 C21 Li1 148.0(6)
C15 Nd1 C21 Li1 -108.5(4)
C20 Nd1 C21 Li1 -171.5(4)
C16 Nd1 C21 Li1 -132.0(7)
C13 Nd1 C21 Li1 -141.3(4)
N4 Nd1 C21 Li1 -67.8(5)
N3 C21 C22 C23 -65(12)
N4 C21 C22 C23 115(12)
Li1 C21 C22 C23 -157(12)
Nd1 C21 C22 C23 17(13)
C21 C22 C23 C24 49(21)
C22 C23 C24 C25 -32(12)
C22 C23 C24 C26 35(12)
C23 C24 C25 C26 106.2(9)
C23 C24 C26 C25 -107.3(8)
C21 N3 C27 C28 -140.5(6)
Li1 N3 C27 C28 -31.7(9)
Nd1 N3 C27 C28 90.7(7)
C21 N3 C27 C29 97.0(7)
Li1 N3 C27 C29 -154.2(7)
Nd1 N3 C27 C29 -31.8(9)
C21 N4 C30 C31 -157.8(6)
Li1 N4 C30 C31 88.2(10)
Nd1 N4 C30 C31 -42.6(8)
C21 N4 C30 C32 81.3(7)
Li1 N4 C30 C32 -32.8(11)
Nd1 N4 C30 C32 -163.6(5)
O1 C33 C34 C35 -29.8(8)
C33 C34 C35 C36 32.2(8)
C34 C35 C36 O1 -24.0(8)
C34 C33 O1 C36 15.3(8)
C34 C33 O1 Li1 -148.2(7)
C35 C36 O1 C33 5.0(8)
C35 C36 O1 Li1 169.0(6)
C74 C73 O2 C76 -13.4(12)
C74 C73 O2 Li2 148.4(9)
C75 C76 O2 C73 2.3(12)
C75 C76 O2 Li2 -161.5(9)
C73 O2 Li2 N7 167.6(7)
C76 O2 Li2 N7 -32.2(10)
C73 O2 Li2 N5 19.1(11)
C76 O2 Li2 N5 179.3(7)
C73 O2 Li2 N6 -54.0(10)
C76 O2 Li2 N6 106.3(7)
C73 O2 Li2 C41 -17.2(10)
C76 O2 Li2 C41 143.0(6)
C73 O2 Li2 Nd2 -98(2)
C76 O2 Li2 Nd2 63(2)
C61 N7 Li2 O2 76.6(8)
C67 N7 Li2 O2 -66.8(8)
Nd2 N7 Li2 O2 160.7(7)
C61 N7 Li2 N5 -129.0(6)
C67 N7 Li2 N5 87.6(6)
Nd2 N7 Li2 N5 -44.9(4)
C61 N7 Li2 N6 -62.0(7)
C67 N7 Li2 N6 154.6(5)
Nd2 N7 Li2 N6 22.1(4)
C61 N7 Li2 C41 -98.1(7)
C67 N7 Li2 C41 118.5(6)
Nd2 N7 Li2 C41 -14.0(5)
C61 N7 Li2 Nd2 -84.1(5)
C67 N7 Li2 Nd2 132.5(4)
C41 N5 Li2 O2 -77.3(7)
C50 N5 Li2 O2 47.0(10)
Nd2 N5 Li2 O2 -163.4(7)
C41 N5 Li2 N7 129.1(5)
C50 N5 Li2 N7 -106.6(7)
Nd2 N5 Li2 N7 43.0(4)
C41 N5 Li2 N6 21.6(3)
C50 N5 Li2 N6 145.9(6)
Nd2 N5 Li2 N6 -64.5(2)
C50 N5 Li2 C41 124.3(7)
Nd2 N5 Li2 C41 -86.1(3)
C41 N5 Li2 Nd2 86.1(3)
C50 N5 Li2 Nd2 -149.6(6)
C41 N6 Li2 O2 99.5(6)
C47 N6 Li2 O2 -23.0(9)
Nd2 N6 Li2 O2 -166.5(5)
C41 N6 Li2 N7 -116.6(6)
C47 N6 Li2 N7 120.8(6)
Nd2 N6 Li2 N7 -22.6(4)
C41 N6 Li2 N5 -21.6(3)
C47 N6 Li2 N5 -144.1(6)
Nd2 N6 Li2 N5 72.4(2)
C47 N6 Li2 C41 -122.5(7)
Nd2 N6 Li2 C41 94.0(3)
C41 N6 Li2 Nd2 -94.0(3)
C47 N6 Li2 Nd2 143.5(6)
N5 C41 Li2 O2 121.4(6)
N6 C41 Li2 O2 -95.0(6)
C42 C41 Li2 O2 15.7(13)
Nd2 C41 Li2 O2 -162.1(6)
N5 C41 Li2 N7 -63.4(6)
N6 C41 Li2 N7 80.3(6)
C42 C41 Li2 N7 -169.1(8)
Nd2 C41 Li2 N7 13.2(5)
N6 C41 Li2 N5 143.6(5)
C42 C41 Li2 N5 -105.7(11)
Nd2 C41 Li2 N5 76.6(3)
N5 C41 Li2 N6 -143.6(5)
C42 C41 Li2 N6 110.7(11)
Nd2 C41 Li2 N6 -67.1(3)
N5 C41 Li2 Nd2 -76.6(3)
N6 C41 Li2 Nd2 67.1(3)
C42 C41 Li2 Nd2 177.7(10)
N8 Nd2 Li2 O2 -51.3(19)
N6 Nd2 Li2 O2 50.0(18)
N7 Nd2 Li2 O2 -105(2)
C53 Nd2 Li2 O2 32(2)
C54 Nd2 Li2 O2 74(2)
C57 Nd2 Li2 O2 -177.4(18)
C60 Nd2 Li2 O2 -26(2)
C59 Nd2 Li2 O2 -92(2)
C55 Nd2 Li2 O2 111.5(19)
C58 Nd2 Li2 O2 -138.6(18)
C56 Nd2 Li2 O2 145.9(18)
N5 Nd2 Li2 O2 126(2)
N8 Nd2 Li2 N7 54.0(3)
N6 Nd2 Li2 N7 155.2(5)
C53 Nd2 Li2 N7 137.5(4)
C54 Nd2 Li2 N7 179.3(3)
C57 Nd2 Li2 N7 -72.1(4)
C60 Nd2 Li2 N7 79.3(7)
C59 Nd2 Li2 N7 13.7(7)
C55 Nd2 Li2 N7 -143.2(3)
C58 Nd2 Li2 N7 -33.3(5)
C56 Nd2 Li2 N7 -108.9(4)
N5 Nd2 Li2 N7 -129.1(4)
N8 Nd2 Li2 N5 -176.9(3)
N6 Nd2 Li2 N5 -75.7(3)
N7 Nd2 Li2 N5 129.1(4)
C53 Nd2 Li2 N5 -93.4(5)
C54 Nd2 Li2 N5 -51.6(5)
C57 Nd2 Li2 N5 57.0(4)
C60 Nd2 Li2 N5 -151.6(5)
C59 Nd2 Li2 N5 142.8(4)
C55 Nd2 Li2 N5 -14.2(5)
C58 Nd2 Li2 N5 95.8(4)
C56 Nd2 Li2 N5 20.2(5)
N8 Nd2 Li2 N6 -101.2(3)
N7 Nd2 Li2 N6 -155.2(5)
C53 Nd2 Li2 N6 -17.7(6)
C54 Nd2 Li2 N6 24.1(5)
C57 Nd2 Li2 N6 132.6(3)
C60 Nd2 Li2 N6 -75.9(7)
C59 Nd2 Li2 N6 -141.5(4)
C55 Nd2 Li2 N6 61.5(4)
C58 Nd2 Li2 N6 171.5(3)
C56 Nd2 Li2 N6 95.9(4)
N5 Nd2 Li2 N6 75.7(3)
N8 Nd2 Li2 C41 -139.0(3)
N6 Nd2 Li2 C41 -37.8(2)
N7 Nd2 Li2 C41 167.0(5)
C53 Nd2 Li2 C41 -55.6(5)
C54 Nd2 Li2 C41 -13.7(5)
C57 Nd2 Li2 C41 94.8(4)
C60 Nd2 Li2 C41 -113.7(6)
C59 Nd2 Li2 C41 -179.3(4)
C55 Nd2 Li2 C41 23.7(4)
C58 Nd2 Li2 C41 133.7(3)
C56 Nd2 Li2 C41 58.1(4)
N5 Nd2 Li2 C41 37.9(2)
C33 O1 Li1 N1 -26.3(11)
C36 O1 Li1 N1 172.4(6)
C33 O1 Li1 N4 -177.0(7)
C36 O1 Li1 N4 21.6(12)
C33 O1 Li1 N3 109.3(7)
C36 O1 Li1 N3 -52.0(9)
C33 O1 Li1 C21 145.7(6)
C36 O1 Li1 C21 -15.7(10)
C33 O1 Li1 Nd1 56(2)
C36 O1 Li1 Nd1 -105.8(18)
C1 N1 Li1 O1 73.2(8)
C7 N1 Li1 O1 -66.9(9)
Nd1 N1 Li1 O1 157.9(8)
C1 N1 Li1 N4 -129.2(5)
C7 N1 Li1 N4 90.7(6)
Nd1 N1 Li1 N4 -44.6(4)
C1 N1 Li1 N3 -63.8(8)
C7 N1 Li1 N3 156.1(6)
Nd1 N1 Li1 N3 20.9(5)
C1 N1 Li1 C21 -98.4(8)
C7 N1 Li1 C21 121.4(6)
Nd1 N1 Li1 C21 -13.8(6)
C1 N1 Li1 Nd1 -84.7(4)
C7 N1 Li1 Nd1 135.2(5)
C21 N4 Li1 O1 -78.0(9)
C30 N4 Li1 O1 47.9(14)
Nd1 N4 Li1 O1 -163.1(9)
C21 N4 Li1 N1 127.4(5)
C30 N4 Li1 N1 -106.6(8)
Nd1 N4 Li1 N1 42.3(4)
C21 N4 Li1 N3 21.1(4)
C30 N4 Li1 N3 147.1(8)
Nd1 N4 Li1 N3 -63.9(2)
C30 N4 Li1 C21 125.9(9)
Nd1 N4 Li1 C21 -85.1(4)
C21 N4 Li1 Nd1 85.1(3)
C30 N4 Li1 Nd1 -149.0(8)
C21 N3 Li1 O1 103.4(7)
C27 N3 Li1 O1 -19.7(11)
Nd1 N3 Li1 O1 -161.7(7)
C21 N3 Li1 N1 -116.4(7)
C27 N3 Li1 N1 120.5(7)
Nd1 N3 Li1 N1 -21.4(5)
C21 N3 Li1 N4 -21.5(4)
C27 N3 Li1 N4 -144.6(6)
Nd1 N3 Li1 N4 73.5(3)
C27 N3 Li1 C21 -123.1(7)
Nd1 N3 Li1 C21 95.0(4)
C21 N3 Li1 Nd1 -95.0(4)
C27 N3 Li1 Nd1 141.9(7)
N3 C21 Li1 O1 -92.8(7)
N4 C21 Li1 O1 123.4(8)
C22 C21 Li1 O1 17.1(15)
Nd1 C21 Li1 O1 -159.0(7)
N3 C21 Li1 N1 79.2(7)
N4 C21 Li1 N1 -64.6(7)
C22 C21 Li1 N1 -170.9(9)
Nd1 C21 Li1 N1 13.0(5)
N3 C21 Li1 N4 143.8(6)
C22 C21 Li1 N4 -106.3(12)
Nd1 C21 Li1 N4 77.6(4)
N4 C21 Li1 N3 -143.8(6)
C22 C21 Li1 N3 109.9(12)
Nd1 C21 Li1 N3 -66.2(3)
N3 C21 Li1 Nd1 66.2(3)
N4 C21 Li1 Nd1 -77.6(4)
C22 C21 Li1 Nd1 176.1(11)
N3 Nd1 Li1 O1 62.7(18)
N2 Nd1 Li1 O1 -37.7(18)
N1 Nd1 Li1 O1 -93.5(19)
C14 Nd1 Li1 O1 -177.4(17)
C18 Nd1 Li1 O1 21(2)
C19 Nd1 Li1 O1 71(2)
C17 Nd1 Li1 O1 -48(2)
C15 Nd1 Li1 O1 -141.8(17)
C20 Nd1 Li1 O1 110.4(18)
C16 Nd1 Li1 O1 -101.1(18)
C13 Nd1 Li1 O1 147.1(18)
N4 Nd1 Li1 O1 137(2)
N3 Nd1 Li1 N1 156.3(6)
N2 Nd1 Li1 N1 55.8(3)
C14 Nd1 Li1 N1 -83.9(4)
C18 Nd1 Li1 N1 114.1(6)
C19 Nd1 Li1 N1 164.5(4)
C17 Nd1 Li1 N1 45.5(8)
C15 Nd1 Li1 N1 -48.3(6)
C20 Nd1 Li1 N1 -156.1(3)
C16 Nd1 Li1 N1 -7.5(7)
C13 Nd1 Li1 N1 -119.3(4)
N4 Nd1 Li1 N1 -129.5(6)
N3 Nd1 Li1 N4 -74.3(4)
N2 Nd1 Li1 N4 -174.7(4)
N1 Nd1 Li1 N4 129.5(6)
C14 Nd1 Li1 N4 45.6(5)
C18 Nd1 Li1 N4 -116.5(7)
C19 Nd1 Li1 N4 -66.0(6)
C17 Nd1 Li1 N4 175.0(4)
C15 Nd1 Li1 N4 81.2(5)
C20 Nd1 Li1 N4 -26.6(5)
C16 Nd1 Li1 N4 121.9(5)
C13 Nd1 Li1 N4 10.1(5)
N2 Nd1 Li1 N3 -100.4(4)
N1 Nd1 Li1 N3 -156.3(6)
C14 Nd1 Li1 N3 119.9(4)
C18 Nd1 Li1 N3 -42.2(8)
C19 Nd1 Li1 N3 8.2(7)
C17 Nd1 Li1 N3 -110.7(6)
C15 Nd1 Li1 N3 155.5(3)
C20 Nd1 Li1 N3 47.7(5)
C16 Nd1 Li1 N3 -163.8(4)
C13 Nd1 Li1 N3 84.4(4)
N4 Nd1 Li1 N3 74.3(4)
N3 Nd1 Li1 C21 -36.8(3)
N2 Nd1 Li1 C21 -137.2(4)
N1 Nd1 Li1 C21 167.0(6)
C14 Nd1 Li1 C21 83.1(4)
C18 Nd1 Li1 C21 -79.0(7)
C19 Nd1 Li1 C21 -28.5(7)
C17 Nd1 Li1 C21 -147.5(5)
C15 Nd1 Li1 C21 118.7(4)
C20 Nd1 Li1 C21 10.9(5)
C16 Nd1 Li1 C21 159.4(4)
C13 Nd1 Li1 C21 47.6(4)
N4 Nd1 Li1 C21 37.5(3)
